data_7032837
loop_
_publ_author_name
'Mochizuki, Masaru'
'Inoue, Tatsunari'
'Yamanishi, Katsunori'
'Koike, Shiori'
'Kondo, Mitsuru'
'Zhang, Liang'
'Aoki, Hiromi'

_publ_section_title
;
 Efficient removal of perchlorate ion from water by a water-insoluble M2L4
 type compound.
;
_journal_issue 48
_journal_name_full 'Dalton transactions (Cambridge, England : 2003)'
_journal_page_first 17924
_journal_page_last 17927
_journal_paper_doi 10.1039/c4dt02900c
_journal_volume 43
_journal_year 2014
_chemical_formula_moiety 'C100 H112 Cu2 N16 O16 S2'
_chemical_formula_sum 'C100 H112 Cu2 N16 O16 S2'
_chemical_formula_weight 1985.29
_space_group_IT_number 12
_symmetry_cell_setting monoclinic
_symmetry_Int_Tables_number 12
_symmetry_space_group_name_Hall '-C 2y'
_symmetry_space_group_name_H-M 'C 1 2/m 1'
_atom_sites_solution_hydrogens geom
_atom_sites_solution_primary direct
_atom_sites_solution_secondary difmap
_cell_angle_alpha 90.0000
_cell_angle_beta 126.072(7)
_cell_angle_gamma 90.0000
_cell_formula_units_Z 2
_cell_length_a 19.508(15)
_cell_length_b 24.484(19)
_cell_length_c 13.377(12)
_cell_measurement_reflns_used 6425
_cell_measurement_temperature 293
_cell_measurement_theta_max 27.65
_cell_measurement_theta_min 3.07
_cell_volume 5164(7)
_computing_cell_refinement CrystalClear
_computing_data_collection 'CrystalClear (Rigaku/MSC Inc., 2006)'
_computing_data_reduction CrystalClear
_computing_molecular_graphics 'CrystalStructure 4.0'
_computing_publication_material 'CrystalStructure 4.0 (Rigaku, 2010)'
_computing_structure_refinement 'SHELXL97 (Sheldrick, 2008)'
_computing_structure_solution 'SIR92 (Altomare, et al., 1994)'
_diffrn_ambient_temperature 293
_diffrn_detector_area_resol_mean 7.314
_diffrn_measured_fraction_theta_full 0.992
_diffrn_measured_fraction_theta_max 0.992
_diffrn_measurement_device_type 'Rigaku Mercury70'
_diffrn_measurement_method \w
_diffrn_radiation_type 'Mo K\a'
_diffrn_radiation_wavelength 0.71070
_diffrn_reflns_av_R_equivalents 0.0620
_diffrn_reflns_limit_h_max 24
_diffrn_reflns_limit_h_min -21
_diffrn_reflns_limit_k_max 30
_diffrn_reflns_limit_k_min -29
_diffrn_reflns_limit_l_max 16
_diffrn_reflns_limit_l_min -16
_diffrn_reflns_number 17632
_diffrn_reflns_theta_full 26.00
_diffrn_reflns_theta_max 26.00
_diffrn_standards_number 0
_exptl_absorpt_coefficient_mu 0.522
_exptl_absorpt_correction_T_max 0.901
_exptl_absorpt_correction_T_min 0.658
_exptl_absorpt_correction_type multi-scan
_exptl_absorpt_process_details 'REQAB (Rigaku, 1998)'
_exptl_crystal_colour blue
_exptl_crystal_density_diffrn 1.277
_exptl_crystal_density_method 'not measured'
_exptl_crystal_description block
_exptl_crystal_F_000 2084.00
_exptl_crystal_size_max 0.240
_exptl_crystal_size_mid 0.230
_exptl_crystal_size_min 0.200
_refine_diff_density_max 1.600
_refine_diff_density_min -1.020
_refine_ls_extinction_method none
_refine_ls_goodness_of_fit_ref 1.104
_refine_ls_hydrogen_treatment constr
_refine_ls_number_parameters 357
_refine_ls_number_reflns 5173
_refine_ls_number_restraints 37
_refine_ls_R_factor_gt 0.0868
_refine_ls_shift/su_max 0.002
_refine_ls_structure_factor_coef Fsqd
_refine_ls_weighting_details 'w = 1/[?^2^(Fo^2^)+(0.1065P)^2^+16.4671P] where P=(Fo^2^+2Fc^2^)/3'
_refine_ls_weighting_scheme calc
_refine_ls_wR_factor_ref 0.2413
_reflns_number_gt 3846
_reflns_number_total 5174
_reflns_threshold_expression F^2^>2.0\s(F^2^)
_cod_data_source_file c4dt02900c2.cif
_cod_data_source_block 1-SO4
_cod_depositor_comments 'Adding full bibliography for 7032836--7032837.cif.'
_cod_original_cell_volume 5164(8)
_cod_database_code 7032837

loop_
_symmetry_equiv_pos_site_id
_symmetry_equiv_pos_as_xyz
1 +X,+Y,+Z
2 -X,+Y,-Z
3 -X,-Y,-Z
4 +X,-Y,+Z
5 1/2+X,1/2+Y,+Z
6 1/2-X,1/2+Y,-Z
7 1/2-X,1/2-Y,-Z
8 1/2+X,1/2-Y,+Z

loop_
_atom_site_label
_atom_site_type_symbol
_atom_site_fract_x
_atom_site_fract_y
_atom_site_fract_z
_atom_site_U_iso_or_equiv
_atom_site_adp_type
_atom_site_occupancy
_atom_site_symmetry_multiplicity
_atom_site_calc_flag
_atom_site_refinement_flags
Cu1 Cu 1.0000 0.13522(3) 1.0000 0.0429(3) Uani 1.0 4 d .
S1 S 0.9768(4) 0.0000 1.0087(5) 0.0851(15) Uani 0.5000 4 d .
S2 S 0.5550(8) 0.0000 0.0507(12) 0.259(8) Uani 0.5000 4 d .
O1 O 1.0061(19) 0.0484(3) 0.986(3) 0.069(4) Uani 0.5000 8 d .
O2 O 0.8853(6) 0.0000 0.9000(12) 0.091(4) Uani 0.5000 4 d .
O3 O 0.9890(10) 0.0000 1.1274(11) 0.097(5) Uani 0.5000 4 d .
O4 O 0.4747(10) 0.0000 0.038(2) 0.265(8) Uani 0.5000 4 d .
O5 O 0.5723(13) -0.0554(3) 0.028(3) 0.263(9) Uani 0.2500 8 d .
O6 O 0.5484(14) 0.0381(8) -0.040(3) 0.263(8) Uani 0.2500 8 d .
O7 O 0.6243(12) 0.0174(11) 0.1766(15) 0.261(8) Uani 0.2500 8 d .
O8 O 0.6525(7) 0.1271(5) 0.2242(10) 0.171(4) Uiso 0.8125 8 d .
O9 O 0.4809(11) 0.0000 -0.2861(16) 0.204(6) Uiso 0.8750 4 d .
O10 O 0.5461(13) -0.1456(8) -0.056(2) 0.175(7) Uiso 0.4375 8 d .
O11 O 0.492(2) -0.1103(14) 0.205(3) 0.191(11) Uiso 0.3125 8 d .
N1 N 1.1040(3) 0.14635(15) 1.0040(4) 0.0466(9) Uani 1.0 8 d .
N2 N 1.2029(3) 0.12670(15) 0.9785(4) 0.0499(9) Uani 1.0 8 d .
N3 N 0.9261(3) 0.14050(15) 0.8152(4) 0.0467(9) Uani 1.0 8 d .
N4 N 0.8113(3) 0.12472(16) 0.6261(4) 0.0525(10) Uani 1.0 8 d .
C1 C 1.1269(3) 0.11390(19) 0.9512(5) 0.0509(11) Uani 1.0 8 d .
C2 C 1.2327(3) 0.17101(18) 1.0563(4) 0.0469(10) Uani 1.0 8 d .
C3 C 1.1697(3) 0.18333(17) 1.0706(4) 0.0463(10) Uani 1.0 8 d .
C4 C 1.1792(4) 0.22780(19) 1.1423(5) 0.0561(12) Uani 1.0 8 d .
C5 C 1.2531(4) 0.2569(2) 1.1980(5) 0.0657(14) Uani 1.0 8 d .
C6 C 1.3166(4) 0.2431(3) 1.1845(5) 0.0652(14) Uani 1.0 8 d .
C7 C 1.3076(4) 0.1998(2) 1.1140(5) 0.0587(12) Uani 1.0 8 d .
C8 C 1.2471(4) 0.1016(2) 0.9313(6) 0.0621(13) Uani 1.0 8 d .
C9 C 1.2078(3) 0.04944(19) 0.8617(5) 0.0520(11) Uani 1.0 8 d .
C10 C 1.2343(4) 0.0000 0.9270(6) 0.0526(15) Uani 1.0 4 d .
C11 C 1.2911(6) 0.0000 1.0662(8) 0.084(3) Uani 1.0 4 d .
C12 C 1.1513(4) 0.0495(2) 0.7342(5) 0.0593(13) Uani 1.0 8 d .
C13 C 1.1209(5) 0.1016(3) 0.6605(7) 0.095(3) Uani 1.0 8 d .
C14 C 1.1238(5) 0.0000 0.6738(7) 0.0638(18) Uani 1.0 4 d .
C15 C 0.8595(3) 0.10936(19) 0.7457(4) 0.0508(11) Uani 1.0 8 d .
C16 C 0.8493(3) 0.16960(19) 0.6175(5) 0.0521(11) Uani 1.0 8 d .
C17 C 0.9212(3) 0.17973(18) 0.7352(4) 0.0496(10) Uani 1.0 8 d .
C18 C 0.9721(4) 0.2246(2) 0.7582(6) 0.0641(13) Uani 1.0 8 d .
C19 C 0.9490(4) 0.2567(3) 0.6582(6) 0.0766(17) Uani 1.0 8 d .
C20 C 0.8767(4) 0.2455(3) 0.5397(6) 0.0746(16) Uani 1.0 8 d .
C21 C 0.8259(4) 0.2020(3) 0.5168(5) 0.0652(14) Uani 1.0 8 d .
C22 C 0.7295(4) 0.1023(3) 0.5237(5) 0.0687(15) Uani 1.0 8 d .
C23 C 0.7068(3) 0.04913(19) 0.5545(4) 0.0535(11) Uani 1.0 8 d .
C24 C 0.7336(4) 0.0000 0.5356(6) 0.0536(16) Uani 1.0 4 d .
C25 C 0.7885(7) 0.0000 0.4913(10) 0.090(3) Uani 1.0 4 d .
C26 C 0.6564(3) 0.0490(2) 0.5964(5) 0.0595(13) Uani 1.0 8 d .
C27 C 0.6266(5) 0.1020(3) 0.6186(7) 0.091(2) Uani 1.0 8 d .
C28 C 0.6329(5) 0.0000 0.6172(7) 0.0637(18) Uani 1.0 4 d .
H1 H 1.0940 0.0849 0.9002 0.0611 Uiso 1.0 8 calc R
H4 H 1.1373 0.2374 1.1521 0.0673 Uiso 1.0 8 calc R
H5 H 1.2613 0.2869 1.2465 0.0788 Uiso 1.0 8 calc R
H6 H 1.3660 0.2638 1.2244 0.0782 Uiso 1.0 8 calc R
H7 H 1.3498 0.1901 1.1052 0.0705 Uiso 1.0 8 calc R
H8A H 1.3054 0.0944 1.0005 0.0746 Uiso 1.0 8 calc R
H8B H 1.2482 0.1275 0.8773 0.0746 Uiso 1.0 8 calc R
H11A H 1.3493 0.0000 1.0951 0.1011 Uiso 1.0 4 calc R
H11B H 1.2801 -0.0320 1.0961 0.1011 Uiso 0.5000 8 calc R
H11C H 1.2801 0.0320 1.0961 0.1011 Uiso 0.5000 8 calc R
H13A H 1.1006 0.1260 0.6939 0.1144 Uiso 1.0 8 calc R
H13B H 1.0758 0.0936 0.5758 0.1144 Uiso 1.0 8 calc R
H13C H 1.1669 0.1185 0.6646 0.1144 Uiso 1.0 8 calc R
H14 H 1.0849 0.0000 0.5881 0.0765 Uiso 1.0 4 calc R
H15 H 0.8468 0.0797 0.7756 0.0610 Uiso 1.0 8 calc R
H18 H 1.0197 0.2326 0.8374 0.0769 Uiso 1.0 8 calc R
H19 H 0.9825 0.2866 0.6700 0.0919 Uiso 1.0 8 calc R
H20 H 0.8628 0.2683 0.4747 0.0895 Uiso 1.0 8 calc R
H21 H 0.7779 0.1944 0.4376 0.0782 Uiso 1.0 8 calc R
H22A H 0.7311 0.0966 0.4533 0.0824 Uiso 1.0 8 calc R
H22B H 0.6854 0.1289 0.4997 0.0824 Uiso 1.0 8 calc R
H25A H 0.7534 0.0000 0.4026 0.1084 Uiso 1.0 4 calc R
H25B H 0.8237 -0.0320 0.5215 0.1084 Uiso 0.5000 8 calc R
H25C H 0.8237 0.0320 0.5215 0.1084 Uiso 0.5000 8 calc R
H27A H 0.6697 0.1294 0.6481 0.1095 Uiso 1.0 8 calc R
H27B H 0.6158 0.0960 0.6791 0.1095 Uiso 1.0 8 calc R
H27C H 0.5755 0.1141 0.5425 0.1095 Uiso 1.0 8 calc R
H28 H 0.5998 0.0000 0.6464 0.0765 Uiso 1.0 4 calc R

loop_
_atom_site_aniso_label
_atom_site_aniso_U_11
_atom_site_aniso_U_22
_atom_site_aniso_U_33
_atom_site_aniso_U_12
_atom_site_aniso_U_13
_atom_site_aniso_U_23
Cu1 0.0431(5) 0.0435(5) 0.0450(5) 0.0000 0.0275(4) 0.0000
S1 0.145(5) 0.0421(19) 0.112(4) 0.0000 0.099(4) 0.0000
S2 0.247(13) 0.41(2) 0.204(13) 0.0000 0.176(13) 0.0000
O1 0.119(10) 0.034(3) 0.081(11) 0.006(5) 0.074(6) 0.003(4)
O2 0.043(6) 0.073(8) 0.101(9) 0.0000 0.011(6) 0.0000
O3 0.163(13) 0.080(8) 0.081(8) 0.0000 0.090(10) 0.0000
O4 0.249(13) 0.41(2) 0.208(13) 0.0000 0.172(13) 0.0000
O5 0.248(13) 0.41(2) 0.207(13) -0.002(4) 0.174(13) 0.001(4)
O6 0.249(13) 0.41(2) 0.204(13) 0.000(4) 0.173(13) 0.000(4)
O7 0.249(13) 0.41(2) 0.202(13) 0.001(5) 0.175(13) -0.001(4)
N1 0.044(2) 0.050(2) 0.049(2) -0.0075(15) 0.0292(17) -0.0080(16)
N2 0.050(3) 0.049(2) 0.061(3) -0.0086(16) 0.0388(19) -0.0098(17)
N3 0.045(2) 0.051(2) 0.045(2) -0.0014(16) 0.0268(17) 0.0038(16)
N4 0.051(3) 0.054(3) 0.0410(19) -0.0018(17) 0.0208(18) 0.0039(16)
C1 0.053(3) 0.050(3) 0.056(3) -0.011(2) 0.036(3) -0.012(2)
C2 0.051(3) 0.045(3) 0.049(3) -0.0036(18) 0.031(2) -0.0028(18)
C3 0.053(3) 0.042(3) 0.048(3) -0.0066(18) 0.032(2) -0.0008(18)
C4 0.070(3) 0.051(3) 0.063(3) -0.009(3) 0.048(3) -0.007(3)
C5 0.086(4) 0.056(3) 0.064(3) -0.024(3) 0.049(3) -0.018(3)
C6 0.068(4) 0.065(4) 0.062(3) -0.027(3) 0.038(3) -0.012(3)
C7 0.059(3) 0.059(3) 0.065(3) -0.013(3) 0.040(3) -0.005(3)
C8 0.067(3) 0.057(3) 0.087(4) -0.012(3) 0.060(3) -0.015(3)
C9 0.058(3) 0.048(3) 0.069(3) -0.003(2) 0.047(3) -0.004(2)
C10 0.052(4) 0.062(4) 0.057(4) 0.0000 0.039(4) 0.0000
C11 0.091(7) 0.091(7) 0.069(6) 0.0000 0.046(5) 0.0000
C12 0.067(4) 0.050(3) 0.071(4) 0.004(3) 0.047(3) 0.007(3)
C13 0.114(6) 0.065(4) 0.093(5) -0.003(4) 0.053(5) 0.013(4)
C14 0.066(5) 0.068(5) 0.057(4) 0.0000 0.036(4) 0.0000
C15 0.050(3) 0.052(3) 0.047(3) -0.002(2) 0.027(2) 0.001(2)
C16 0.058(3) 0.047(3) 0.054(3) 0.001(2) 0.034(3) 0.005(2)
C17 0.055(3) 0.048(3) 0.051(3) 0.003(2) 0.034(3) 0.0056(19)
C18 0.065(4) 0.060(3) 0.064(3) -0.009(3) 0.036(3) 0.003(3)
C19 0.088(5) 0.066(4) 0.081(4) -0.013(3) 0.052(4) 0.013(3)
C20 0.088(4) 0.065(4) 0.071(4) -0.005(3) 0.047(4) 0.020(3)
C21 0.074(4) 0.066(4) 0.056(3) 0.000(3) 0.039(3) 0.011(3)
C22 0.065(4) 0.060(3) 0.055(3) -0.007(3) 0.021(3) 0.006(3)
C23 0.049(3) 0.054(3) 0.041(3) -0.003(2) 0.017(2) -0.0007(19)
C24 0.047(4) 0.066(4) 0.040(3) 0.0000 0.021(3) 0.0000
C25 0.103(8) 0.103(8) 0.098(7) 0.0000 0.077(7) 0.0000
C26 0.050(3) 0.062(3) 0.049(3) 0.005(3) 0.019(3) -0.005(3)
C27 0.087(5) 0.084(5) 0.097(5) 0.017(4) 0.051(4) -0.015(4)
C28 0.060(5) 0.072(5) 0.059(5) 0.0000 0.034(4) 0.0000

loop_
_atom_type_symbol
_atom_type_description
_atom_type_scat_dispersion_real
_atom_type_scat_dispersion_imag
_atom_type_scat_source
C C 0.0033 0.0016
;
International Tables for Crystallography
(1992, Vol. C, Tables 4.2.6.8 and 6.1.1.4)
;
H H 0.0000 0.0000
;
International Tables for Crystallography
(1992, Vol. C, Table 6.1.1.4)
;
N N 0.0061 0.0033
;
International Tables for Crystallography
(1992, Vol. C, Tables 4.2.6.8 and 6.1.1.4)
;
O O 0.0106 0.0060
;
International Tables for Crystallography
(1992, Vol. C, Tables 4.2.6.8 and 6.1.1.4)
;
Cu Cu 0.3201 1.2651
;
International Tables for Crystallography
(1992, Vol. C, Tables 4.2.6.8 and 6.1.1.4)
;
S S 0.1246 0.1234
;
International Tables for Crystallography
(1992, Vol. C, Tables 4.2.6.8 and 6.1.1.4)
;

loop_
_geom_angle_atom_site_label_1
_geom_angle_atom_site_label_2
_geom_angle_atom_site_label_3
_geom_angle
_geom_angle_publ_flag
_geom_angle_site_symmetry_1
_geom_angle_site_symmetry_3
O1 Cu1 O1 14.6(16) yes . 2_757
O1 Cu1 N1 91.7(11) yes . .
O1 Cu1 N1 103.8(11) yes . 2_757
O1 Cu1 N3 89.6(7) yes . .
O1 Cu1 N3 97.7(7) yes . 2_757
O1 Cu1 N1 103.8(11) yes 2_757 .
O1 Cu1 N1 91.7(11) yes 2_757 2_757
O1 Cu1 N3 97.7(7) yes 2_757 .
O1 Cu1 N3 89.6(7) yes 2_757 2_757
N1 Cu1 N1 164.46(16) yes . 2_757
N1 Cu1 N3 90.32(19) yes . .
N1 Cu1 N3 88.68(19) yes . 2_757
N1 Cu1 N3 88.68(19) yes 2_757 .
N1 Cu1 N3 90.32(19) yes 2_757 2_757
N3 Cu1 N3 172.60(16) yes . 2_757
O1 S1 O1 22(3) yes . 2_757
O1 S1 O1 134(3) yes . 3_757
O1 S1 O1 113(3) yes . 4_555
O1 S1 O2 101.1(10) yes . .
O1 S1 O3 113.7(13) yes . .
O1 S1 O1 152(3) yes 2_757 3_757
O1 S1 O1 134(3) yes 2_757 4_555
O1 S1 O2 100.6(12) yes 2_757 .
O1 S1 O3 94.3(17) yes 2_757 .
O1 S1 O1 22(3) yes 3_757 4_555
O1 S1 O2 100.6(12) yes 3_757 .
O1 S1 O3 94.3(17) yes 3_757 .
O1 S1 O2 101.1(10) yes 4_555 .
O1 S1 O3 113.7(13) yes 4_555 .
O2 S1 O3 113.2(12) yes . .
S2 S2 O4 33.8(12) yes 2_655 .
S2 S2 O4 57.9(17) yes 2_655 2_655
S2 S2 O5 99.6(9) yes 2_655 .
S2 S2 O5 99.6(9) yes 2_655 4_555
S2 S2 O6 83.6(11) yes 2_655 .
S2 S2 O6 42.9(8) yes 2_655 2_655
S2 S2 O6 42.9(8) yes 2_655 3_655
S2 S2 O6 83.6(11) yes 2_655 4_555
S2 S2 O7 140.7(17) yes 2_655 .
S2 S2 O7 140.7(17) yes 2_655 4_555
O4 S2 O4 91.7(19) yes . 2_655
O4 S2 O5 109.5(13) yes . .
O4 S2 O5 109.5(13) yes . 4_555
O4 S2 O6 109.4(14) yes . .
O4 S2 O6 25.8(7) yes . 2_655
O4 S2 O6 25.8(7) yes . 3_655
O4 S2 O6 109.4(14) yes . 4_555
O4 S2 O7 109.3(18) yes . .
O4 S2 O7 109.3(18) yes . 4_555
O4 S2 O5 78.0(15) yes 2_655 .
O4 S2 O5 78.0(15) yes 2_655 4_555
O4 S2 O6 45.0(12) yes 2_655 .
O4 S2 O6 93.2(17) yes 2_655 2_655
O4 S2 O6 93.2(17) yes 2_655 3_655
O4 S2 O6 45.0(12) yes 2_655 4_555
O4 S2 O7 153(2) yes 2_655 .
O4 S2 O7 153(2) yes 2_655 4_555
O5 S2 O5 134(3) yes . 4_555
O5 S2 O6 110(3) yes . .
O5 S2 O6 135.0(14) yes . 2_655
O5 S2 O6 84.5(15) yes . 3_655
O5 S2 O6 33.5(16) yes . 4_555
O5 S2 O7 109.6(14) yes . .
O5 S2 O7 78.5(15) yes . 4_555
O5 S2 O6 33.5(16) yes 4_555 .
O5 S2 O6 84.5(15) yes 4_555 2_655
O5 S2 O6 135.0(14) yes 4_555 3_655
O5 S2 O6 110(3) yes 4_555 4_555
O5 S2 O7 78.5(15) yes 4_555 .
O5 S2 O7 109.6(14) yes 4_555 4_555
O6 S2 O6 92.4(14) yes . 2_655
O6 S2 O6 126.5(12) yes . 3_655
O6 S2 O6 78.8(17) yes . 4_555
O6 S2 O7 109.5(14) yes . .
O6 S2 O7 134.5(17) yes . 4_555
O6 S2 O6 51.6(10) yes 2_655 3_655
O6 S2 O6 126.5(12) yes 2_655 4_555
O6 S2 O7 98.4(15) yes 2_655 .
O6 S2 O7 113.5(17) yes 2_655 4_555
O6 S2 O6 92.4(14) yes 3_655 4_555
O6 S2 O7 113.5(17) yes 3_655 .
O6 S2 O7 98.4(15) yes 3_655 4_555
O6 S2 O7 134.5(17) yes 4_555 .
O6 S2 O7 109.5(14) yes 4_555 4_555
O7 S2 O7 33.7(14) yes . 4_555
Cu1 O1 S1 139(3) yes . .
Cu1 O1 S1 170(2) yes . 2_757
Cu1 O1 O1 82.7(14) yes . 2_757
S1 O1 S1 46.4(8) yes . 2_757
S1 O1 O1 57.7(18) yes . 2_757
S1 O1 O1 100(2) yes 2_757 2_757
S2 O4 S2 88(3) yes . 2_655
S2 O4 O5 106.9(18) yes . 2_655
S2 O4 O5 106.9(18) yes . 3_655
S2 O4 O6 116(2) yes . 2_655
S2 O4 O6 116(2) yes . 3_655
S2 O4 O5 65.4(14) yes 2_655 2_655
S2 O4 O5 65.4(14) yes 2_655 3_655
S2 O4 O6 94.1(18) yes 2_655 2_655
S2 O4 O6 94.1(18) yes 2_655 3_655
O5 O4 O5 117.9(13) yes 2_655 3_655
O5 O4 O6 132(2) yes 2_655 2_655
O5 O4 O6 29(2) yes 2_655 3_655
O5 O4 O6 29(2) yes 3_655 2_655
O5 O4 O6 132(2) yes 3_655 3_655
O6 O4 O6 127(4) yes 2_655 3_655
S2 O5 O4 36.7(11) yes . 2_655
S2 O5 O6 73(2) yes . 4_555
O4 O5 O6 37(3) yes 2_655 4_555
S2 O6 S2 53.5(11) yes . 2_655
S2 O6 O4 40.9(17) yes . 2_655
S2 O6 O5 73(3) yes . 4_555
S2 O6 O4 38.0(17) yes 2_655 2_655
S2 O6 O5 101(4) yes 2_655 4_555
O4 O6 O5 113(4) yes 2_655 4_555
S2 O7 O7 73.1(16) yes . 4_555
Cu1 N1 C1 124.3(4) yes . .
Cu1 N1 C3 130.0(4) yes . .
C1 N1 C3 105.3(5) yes . .
C1 N2 C2 107.3(6) yes . .
C1 N2 C8 128.4(4) yes . .
C2 N2 C8 124.2(5) yes . .
Cu1 N3 C15 122.1(4) yes . .
Cu1 N3 C17 131.6(3) yes . .
C15 N3 C17 105.4(4) yes . .
C15 N4 C16 106.9(4) yes . .
C15 N4 C22 128.4(5) yes . .
C16 N4 C22 124.5(4) yes . .
N1 C1 N2 112.8(4) yes . .
N2 C2 C3 105.3(5) yes . .
N2 C2 C7 131.7(7) yes . .
C3 C2 C7 123.1(5) yes . .
N1 C3 C2 109.3(5) yes . .
N1 C3 C4 130.8(6) yes . .
C2 C3 C4 119.9(5) yes . .
C3 C4 C5 116.9(7) yes . .
C4 C5 C6 122.3(6) yes . .
C5 C6 C7 121.1(6) yes . .
C2 C7 C6 116.7(7) yes . .
N2 C8 C9 114.1(6) yes . .
C8 C9 C10 118.9(5) yes . .
C8 C9 C12 120.7(5) yes . .
C10 C9 C12 120.2(5) yes . .
C9 C10 C9 119.5(6) yes . 4_555
C9 C10 C11 120.2(3) yes . .
C9 C10 C11 120.2(3) yes 4_555 .
C9 C12 C13 122.0(5) yes . .
C9 C12 C14 118.3(5) yes . .
C13 C12 C14 119.6(6) yes . .
C12 C14 C12 123.2(6) yes . 4_555
N3 C15 N4 112.9(5) yes . .
N4 C16 C17 106.5(5) yes . .
N4 C16 C21 131.0(4) yes . .
C17 C16 C21 122.5(5) yes . .
N3 C17 C16 108.4(5) yes . .
N3 C17 C18 131.0(4) yes . .
C16 C17 C18 120.5(5) yes . .
C17 C18 C19 117.0(5) yes . .
C18 C19 C20 121.6(7) yes . .
C19 C20 C21 121.8(7) yes . .
C16 C21 C20 116.6(5) yes . .
N4 C22 C23 113.6(4) yes . .
C22 C23 C24 119.6(7) yes . .
C22 C23 C26 120.2(5) yes . .
C24 C23 C26 120.1(6) yes . .
C23 C24 C23 119.5(8) yes . 4_555
C23 C24 C25 120.2(5) yes . .
C23 C24 C25 120.2(5) yes 4_555 .
C23 C26 C27 121.3(6) yes . .
C23 C26 C28 119.0(7) yes . .
C27 C26 C28 119.7(8) yes . .
C26 C28 C26 122.2(10) yes . 4_555
N1 C1 H1 123.588 no . .
N2 C1 H1 123.595 no . .
C3 C4 H4 121.565 no . .
C5 C4 H4 121.577 no . .
C4 C5 H5 118.825 no . .
C6 C5 H5 118.828 no . .
C5 C6 H6 119.465 no . .
C7 C6 H6 119.451 no . .
C2 C7 H7 121.633 no . .
C6 C7 H7 121.654 no . .
N2 C8 H8A 108.746 no . .
N2 C8 H8B 108.734 no . .
C9 C8 H8A 108.733 no . .
C9 C8 H8B 108.731 no . .
H8A C8 H8B 107.632 no . .
C10 C11 H11A 109.442 no . .
C10 C11 H11B 109.465 no . .
C10 C11 H11B 109.465 no . 4_555
C10 C11 H11C 109.465 no . .
C10 C11 H11C 109.465 no . 4_555
H11A C11 H11B 109.505 no . .
H11A C11 H11B 109.505 no . 4_555
H11A C11 H11C 109.505 no . .
H11A C11 H11C 109.505 no . 4_555
H11B C11 H11B 109.445 no . 4_555
H11B C11 H11C 109.445 no . .
H11B C11 H11C 0.000 no . 4_555
H11B C11 H11C 0.000 no 4_555 .
H11B C11 H11C 109.445 no 4_555 4_555
H11C C11 H11C 109.445 no . 4_555
C12 C13 H13A 109.472 no . .
C12 C13 H13B 109.480 no . .
C12 C13 H13C 109.465 no . .
H13A C13 H13B 109.481 no . .
H13A C13 H13C 109.465 no . .
H13B C13 H13C 109.464 no . .
C12 C14 H14 118.411 no . .
C12 C14 H14 118.411 no 4_555 .
N3 C15 H15 123.575 no . .
N4 C15 H15 123.567 no . .
C17 C18 H18 121.515 no . .
C19 C18 H18 121.482 no . .
C18 C19 H19 119.206 no . .
C20 C19 H19 119.217 no . .
C19 C20 H20 119.121 no . .
C21 C20 H20 119.105 no . .
C16 C21 H21 121.688 no . .
C20 C21 H21 121.704 no . .
N4 C22 H22A 108.835 no . .
N4 C22 H22B 108.841 no . .
C23 C22 H22A 108.839 no . .
C23 C22 H22B 108.855 no . .
H22A C22 H22B 107.691 no . .
C24 C25 H25A 109.499 no . .
C24 C25 H25B 109.465 no . .
C24 C25 H25B 109.465 no . 4_555
C24 C25 H25C 109.465 no . .
C24 C25 H25C 109.465 no . 4_555
H25A C25 H25B 109.489 no . .
H25A C25 H25B 109.489 no . 4_555
H25A C25 H25C 109.489 no . .
H25A C25 H25C 109.489 no . 4_555
H25B C25 H25B 109.420 no . 4_555
H25B C25 H25C 109.420 no . .
H25B C25 H25C 0.000 no . 4_555
H25B C25 H25C 0.000 no 4_555 .
H25B C25 H25C 109.420 no 4_555 4_555
H25C C25 H25C 109.420 no . 4_555
C26 C27 H27A 109.472 no . .
C26 C27 H27B 109.463 no . .
C26 C27 H27C 109.471 no . .
H27A C27 H27B 109.471 no . .
H27A C27 H27C 109.476 no . .
H27B C27 H27C 109.475 no . .
C26 C28 H28 118.897 no . .
C26 C28 H28 118.897 no 4_555 .

loop_
_geom_bond_atom_site_label_1
_geom_bond_atom_site_label_2
_geom_bond_distance
_geom_bond_publ_flag
_geom_bond_site_symmetry_2
Cu1 O1 2.143(8) yes .
Cu1 O1 2.143(8) yes 2_757
Cu1 N1 2.016(6) yes .
Cu1 N1 2.016(6) yes 2_757
Cu1 N3 2.003(4) yes .
Cu1 N3 2.003(4) yes 2_757
S1 O1 1.42(3) yes .
S1 O1 1.222(11) yes 2_757
S1 O1 1.222(11) yes 3_757
S1 O1 1.42(3) yes 4_555
S1 O2 1.498(10) yes .
S1 O3 1.460(19) yes .
S2 S2 1.737(18) yes 2_655
S2 O4 1.47(3) yes .
S2 O4 0.97(3) yes 2_655
S2 O5 1.471(19) yes .
S2 O5 1.471(19) yes 4_555
S2 O6 1.47(3) yes .
S2 O6 2.15(4) yes 2_655
S2 O6 2.15(4) yes 3_655
S2 O6 1.47(3) yes 4_555
S2 O7 1.472(19) yes .
S2 O7 1.472(19) yes 4_555
O1 O1 0.55(6) yes 2_757
O4 O5 1.583(14) yes 2_655
O4 O5 1.583(14) yes 3_655
O4 O6 1.04(3) yes 2_655
O4 O6 1.04(3) yes 3_655
O5 O6 0.85(4) yes 4_555
O7 O7 0.85(4) yes 4_555
N1 C1 1.304(8) yes .
N1 C3 1.383(6) yes .
N2 C1 1.339(8) yes .
N2 C2 1.374(6) yes .
N2 C8 1.471(11) yes .
N3 C15 1.308(6) yes .
N3 C17 1.398(7) yes .
N4 C15 1.346(6) yes .
N4 C16 1.368(8) yes .
N4 C22 1.466(6) yes .
C2 C3 1.383(10) yes .
C2 C7 1.378(7) yes .
C3 C4 1.390(8) yes .
C4 C5 1.370(9) yes .
C5 C6 1.394(12) yes .
C6 C7 1.359(9) yes .
C8 C9 1.498(7) yes .
C9 C10 1.401(6) yes .
C9 C12 1.383(8) yes .
C10 C11 1.505(11) yes .
C12 C13 1.504(9) yes .
C12 C14 1.378(6) yes .
C16 C17 1.381(6) yes .
C16 C21 1.388(9) yes .
C17 C18 1.389(8) yes .
C18 C19 1.378(10) yes .
C19 C20 1.395(8) yes .
C20 C21 1.360(9) yes .
C22 C23 1.509(9) yes .
C23 C24 1.393(8) yes .
C23 C26 1.389(11) yes .
C24 C25 1.50(2) yes .
C26 C27 1.521(11) yes .
C26 C28 1.371(9) yes .
C1 H1 0.930 no .
C4 H4 0.930 no .
C5 H5 0.930 no .
C6 H6 0.930 no .
C7 H7 0.930 no .
C8 H8A 0.970 no .
C8 H8B 0.970 no .
C11 H11A 0.959 no .
C11 H11B 0.960 no .
C11 H11B 0.960 no 4_555
C11 H11C 0.960 no .
C11 H11C 0.960 no 4_555
C13 H13A 0.960 no .
C13 H13B 0.960 no .
C13 H13C 0.960 no .
C14 H14 0.930 no .
C15 H15 0.930 no .
C18 H18 0.930 no .
C19 H19 0.930 no .
C20 H20 0.930 no .
C21 H21 0.930 no .
C22 H22A 0.970 no .
C22 H22B 0.970 no .
C25 H25A 0.960 no .
C25 H25B 0.960 no .
C25 H25B 0.960 no 4_555
C25 H25C 0.960 no .
C25 H25C 0.960 no 4_555
C27 H27A 0.960 no .
C27 H27B 0.960 no .
C27 H27C 0.960 no .
C28 H28 0.931 no .

loop_
_geom_contact_atom_site_label_1
_geom_contact_atom_site_label_2
_geom_contact_distance
_geom_contact_publ_flag
_geom_contact_site_symmetry_2
Cu1 C1 2.954(8) no 2_757
Cu1 C3 3.092(6) no 2_757
Cu1 C15 2.917(5) no 2_757
Cu1 C17 3.112(6) no 2_757
S1 O2 2.204(13) no 2_757
S1 O3 2.28(3) no 2_757
O1 C1 3.10(4) no .
O1 C1 3.54(4) no 2_757
O1 C15 3.15(2) no .
O1 C15 3.30(2) no 2_757
O2 O3 2.68(3) no 2_757
O2 C1 3.515(13) no 2_757
O2 C1 3.515(13) no 3_757
O2 C15 3.235(11) no .
O2 C15 3.235(11) no 4_555
O3 C1 3.346(11) no 2_757
O3 C1 3.346(11) no 3_757
O3 C15 3.588(12) no 2_757
O3 C15 3.588(12) no 3_757
O5 O5 2.45(4) no 2_655
O5 O7 3.27(3) no 3_655
N1 C7 3.573(8) no .
N1 C15 3.120(8) no 2_757
N1 C17 3.348(5) no .
N1 C18 3.338(7) no .
N2 C4 3.513(9) no .
N2 C10 3.312(6) no .
N2 C11 3.403(6) no .
N2 C12 3.374(9) no .
N3 C1 3.269(7) no .
N3 C3 3.208(9) no 2_757
N3 C4 3.238(9) no 2_757
N3 C21 3.582(8) no .
N4 C18 3.524(7) no .
N4 C24 3.306(5) no .
N4 C25 3.440(8) no .
N4 C26 3.362(9) no .
N4 C27 3.587(12) no .
C1 C4 3.504(8) no .
C1 C7 3.543(7) no .
C1 C9 2.940(10) no .
C1 C12 3.573(11) no .
C2 C5 2.698(8) no .
C3 C6 2.744(8) no .
C3 C15 3.361(9) no 2_757
C4 C7 2.828(11) no .
C4 C15 3.544(9) no 2_757
C4 C17 3.418(11) no 2_757
C7 C8 3.124(8) no .
C8 C11 2.891(8) no .
C8 C13 2.947(9) no .
C9 C12 2.790(7) no 4_555
C10 C12 2.414(8) no 4_555
C10 C14 2.742(10) no .
C11 C28 3.569(15) no 2_757
C15 C18 3.519(9) no .
C15 C21 3.547(9) no .
C15 C23 2.936(6) no .
C15 C26 3.542(8) no .
C16 C19 2.717(9) no .
C17 C20 2.740(9) no .
C18 C21 2.833(7) no .
C21 C22 3.115(10) no .
C22 C25 2.894(11) no .
C22 C27 2.940(14) no .
C23 C26 2.775(9) no 4_555
C24 C26 2.410(12) no 4_555
C24 C28 2.752(16) no .
O4 O9 2.89(4) no 2_655
O4 O11 3.39(4) no .
O4 O11 3.39(4) no 4_555
O5 O8 2.75(3) no 4_555
O5 O10 2.39(3) no .
O5 O10 3.37(4) no 2_655
O5 O11 2.91(5) no 2_655
O5 C8 3.42(3) no 3_756
O6 O8 3.59(3) no .
O6 O9 2.89(4) no .
O6 O10 2.64(3) no 4_555
O6 O11 2.56(5) no 3_655
O6 C11 3.48(4) no 2_756
O7 O8 2.74(3) no .
O7 O8 3.58(3) no 4_555
O7 O9 3.18(4) no 2_655
O7 C25 3.505(18) no .
O8 O5 2.75(3) no 4_555
O8 O6 3.59(3) no .
O8 O7 2.74(3) no .
O8 O7 3.58(3) no 4_555
O8 O10 3.16(3) no 3_655
O8 O10 3.07(3) no 4_555
O8 O11 3.02(5) no 4_555
O8 C5 3.586(15) no 8_454
O8 C22 3.403(15) no .
O9 O4 2.89(4) no 2_655
O9 O6 2.89(4) no .
O9 O6 2.89(4) no 4_555
O9 O7 3.18(4) no 2_655
O9 O7 3.18(4) no 3_655
O9 O11 2.84(4) no 2_655
O9 O11 2.84(4) no 3_655
O9 C23 3.502(13) no 2_655
O9 C23 3.502(13) no 3_655
O9 C24 3.493(15) no 2_655
O9 C26 3.571(16) no 2_655
O9 C26 3.571(16) no 3_655
O10 O5 2.39(3) no .
O10 O5 3.37(4) no 2_655
O10 O6 2.64(3) no 4_555
O10 O8 3.16(3) no 3_655
O10 O8 3.07(3) no 4_555
O10 O10 2.94(5) no 2_655
O10 O11 1.87(5) no 2_655
O10 C8 3.51(3) no 3_756
O11 O4 3.39(4) no .
O11 O5 2.91(5) no 2_655
O11 O6 2.56(5) no 3_655
O11 O8 3.02(5) no 4_555
O11 O9 2.84(4) no 2_655
O11 O10 1.87(5) no 2_655
O11 C19 3.58(4) no 6_646
C2 C6 3.475(9) no 7_757
C5 O8 3.586(15) no 8_556
C6 C2 3.475(9) no 7_757
C6 C7 3.518(8) no 7_757
C7 C6 3.518(8) no 7_757
C7 C7 3.510(7) no 7_757
C8 O5 3.42(3) no 3_756
C8 O10 3.51(3) no 3_756
C11 O6 3.48(4) no 2_756
C11 O6 3.48(4) no 3_756
C14 C25 3.50(2) no 2_756
C19 O11 3.58(4) no 6_656
C21 C21 3.594(10) no 7_656
C22 O8 3.403(15) no .
C23 O9 3.502(13) no 2_655
C24 O9 3.493(15) no 2_655
C25 O7 3.505(18) no .
C25 O7 3.505(18) no 4_555
C25 C14 3.50(2) no 2_756
C26 O9 3.571(16) no 2_655
Cu1 H1 3.0892 no .
Cu1 H1 3.0892 no 2_757
Cu1 H4 3.3394 no .
Cu1 H4 3.3394 no 2_757
Cu1 H15 3.0365 no .
Cu1 H15 3.0365 no 2_757
Cu1 H18 3.3986 no .
Cu1 H18 3.3986 no 2_757
S1 H1 3.1147 no 2_757
S1 H1 3.1147 no 3_757
S1 H15 3.2636 no .
S1 H15 3.5048 no 2_757
S1 H15 3.5048 no 3_757
S1 H15 3.2636 no 4_555
O1 H1 2.7171 no .
O1 H1 3.2284 no 2_757
O1 H15 2.8051 no .
O1 H15 2.8648 no 2_757
O2 H1 3.2191 no 2_757
O2 H1 3.2191 no 3_757
O2 H11B 3.3503 no 2_757
O2 H11B 3.3503 no 3_757
O2 H11C 3.3503 no 2_757
O2 H11C 3.3503 no 3_757
O2 H15 2.3816 no .
O2 H15 2.3816 no 4_555
O3 H1 2.5258 no 2_757
O3 H1 2.5258 no 3_757
O3 H15 3.2953 no 2_757
O3 H15 3.2953 no 3_757
N1 H4 2.7922 no .
N1 H15 2.9900 no 2_757
N1 H18 2.7957 no .
N2 H7 2.7889 no .
N2 H11B 2.7072 no 4_555
N2 H11C 2.7072 no .
N2 H13A 3.0864 no .
N3 H1 3.0797 no .
N3 H4 2.8260 no 2_757
N3 H18 2.8054 no .
N4 H21 2.7849 no .
N4 H25B 2.7507 no 4_555
N4 H25C 2.7507 no .
N4 H27A 2.9468 no .
C1 H8A 3.1763 no .
C1 H8B 3.0724 no .
C1 H11B 3.1441 no 4_555
C1 H11C 3.1441 no .
C1 H13A 3.1811 no .
C1 H15 3.4793 no 2_757
C1 H18 3.3752 no .
C2 H1 3.0771 no .
C2 H4 3.2479 no .
C2 H6 3.1775 no .
C2 H8A 2.7094 no .
C2 H8B 2.7957 no .
C2 H11B 3.4844 no 4_555
C2 H11C 3.4844 no .
C2 H27A 3.3812 no 2_757
C2 H27B 3.5090 no 2_757
C3 H1 3.0358 no .
C3 H5 3.1946 no .
C3 H7 3.2665 no .
C3 H15 3.3985 no 2_757
C3 H18 3.0004 no .
C3 H27A 3.4401 no 2_757
C4 H6 3.2477 no .
C4 H18 3.3746 no .
C4 H27A 3.5524 no 2_757
C5 H7 3.2447 no .
C5 H27A 3.5487 no 2_757
C6 H4 3.2641 no .
C6 H27A 3.4823 no 2_757
C7 H5 3.2227 no .
C7 H8A 2.9834 no .
C7 H8B 3.1923 no .
C7 H27A 3.4108 no 2_757
C7 H27B 3.3880 no 2_757
C8 H1 2.7929 no .
C8 H7 2.9384 no .
C8 H11A 3.1329 no .
C8 H11B 2.5508 no 4_555
C8 H11C 2.5508 no .
C8 H13A 2.8150 no .
C8 H13C 2.9620 no .
C9 H1 2.7015 no .
C9 H11A 2.9461 no .
C9 H11B 3.2541 no .
C9 H11B 2.6066 no 4_555
C9 H11C 2.6066 no .
C9 H11C 3.2541 no 4_555
C9 H13A 2.7200 no .
C9 H13B 3.2907 no .
C9 H13C 2.8233 no .
C9 H14 3.2058 no .
C10 H1 3.2849 no .
C10 H1 3.2849 no 4_555
C10 H8A 2.5737 no .
C10 H8A 2.5737 no 4_555
C10 H8B 3.2350 no .
C10 H8B 3.2350 no 4_555
C11 H8A 2.5455 no .
C11 H8A 2.5455 no 4_555
C11 H28 3.1105 no 2_757
C12 H1 3.1392 no .
C12 H8A 3.2127 no .
C12 H8B 2.5720 no .
C13 H1 3.5643 no .
C13 H8B 2.5488 no .
C13 H14 2.6110 no .
C14 H13A 3.1520 no .
C14 H13A 3.1520 no 4_555
C14 H13B 2.5294 no .
C14 H13B 2.5294 no 4_555
C14 H13C 3.0432 no .
C14 H13C 3.0432 no 4_555
C15 H4 3.4058 no 2_757
C15 H22A 3.1832 no .
C15 H22B 3.0707 no .
C15 H25B 3.2551 no 4_555
C15 H25C 3.2551 no .
C15 H27A 3.1566 no .
C16 H4 3.3733 no 2_757
C16 H15 3.0726 no .
C16 H18 3.2510 no .
C16 H20 3.1847 no .
C16 H22A 2.7152 no .
C16 H22B 2.7864 no .
C16 H25B 3.5341 no 4_555
C16 H25C 3.5341 no .
C17 H1 3.5858 no .
C17 H4 2.7558 no 2_757
C17 H15 3.0519 no .
C17 H19 3.2036 no .
C17 H21 3.2689 no .
C18 H4 3.0195 no 2_757
C18 H20 3.2474 no .
C19 H21 3.2529 no .
C20 H18 3.2644 no .
C21 H19 3.2327 no .
C21 H22A 2.9918 no .
C21 H22B 3.1660 no .
C22 H15 2.7965 no .
C22 H21 2.9279 no .
C22 H25A 3.1631 no .
C22 H25B 2.5295 no 4_555
C22 H25C 2.5295 no .
C22 H27A 2.6193 no .
C22 H27C 3.1734 no .
C23 H15 2.6946 no .
C23 H25A 2.9289 no .
C23 H25B 3.2438 no .
C23 H25B 2.5983 no 4_555
C23 H25C 2.5983 no .
C23 H25C 3.2438 no 4_555
C23 H27A 2.6503 no .
C23 H27B 3.2760 no .
C23 H27C 2.9382 no .
C23 H28 3.2150 no .
C24 H15 3.2634 no .
C24 H15 3.2634 no 4_555
C24 H22A 2.5972 no .
C24 H22A 2.5972 no 4_555
C24 H22B 3.2464 no .
C24 H22B 3.2464 no 4_555
C25 H22A 2.5370 no .
C25 H22A 2.5370 no 4_555
C26 H11B 3.5537 no 3_757
C26 H11C 3.5537 no 2_757
C26 H15 3.1018 no .
C26 H22A 3.2290 no .
C26 H22B 2.5845 no .
C27 H11B 3.5552 no 3_757
C27 H11C 3.5552 no 2_757
C27 H15 3.5410 no .
C27 H22B 2.5355 no .
C27 H28 2.6233 no .
C28 H11B 3.2462 no 2_757
C28 H11B 3.2462 no 3_757
C28 H11C 3.2462 no 2_757
C28 H11C 3.2462 no 3_757
C28 H27A 3.2214 no .
C28 H27A 3.2214 no 4_555
C28 H27B 2.5791 no .
C28 H27B 2.5791 no 4_555
C28 H27C 2.9553 no .
C28 H27C 2.9553 no 4_555
H1 H8A 3.5141 no .
H1 H8B 3.3625 no .
H1 H11B 3.2441 no 4_555
H1 H11C 3.2441 no .
H1 H13A 3.0095 no .
H4 H5 2.3054 no .
H4 H18 3.4092 no .
H4 H18 3.1502 no 2_757
H5 H6 2.2999 no .
H6 H7 2.3041 no .
H7 H8A 2.6037 no .
H7 H8B 2.9089 no .
H7 H27B 3.4361 no 2_757
H8A H11A 2.5294 no .
H8A H11B 3.4930 no .
H8A H11B 2.2265 no 4_555
H8A H11C 2.2265 no .
H8A H11C 3.4930 no 4_555
H8B H11B 3.5031 no 4_555
H8B H11C 3.5031 no .
H8B H13A 2.4474 no .
H8B H13B 3.5054 no .
H8B H13C 2.3116 no .
H11A H27B 3.5634 no 2_757
H11A H27B 3.5634 no 3_757
H11A H28 2.9834 no 2_757
H11B H27B 2.9043 no 3_757
H11B H28 2.9094 no 2_757
H11C H27B 2.9043 no 2_757
H11C H28 2.9094 no 2_757
H13A H14 3.3316 no .
H13B H14 2.2963 no .
H13C H14 3.1775 no .
H15 H22A 3.5213 no .
H15 H22B 3.3618 no .
H15 H25B 3.3640 no 4_555
H15 H25C 3.3640 no .
H15 H27A 3.0639 no .
H18 H19 2.3177 no .
H19 H20 2.3013 no .
H20 H21 2.3010 no .
H21 H22A 2.6140 no .
H21 H22B 2.8761 no .
H22A H25A 2.5674 no .
H22A H25B 3.4741 no .
H22A H25B 2.1575 no 4_555
H22A H25C 2.1575 no .
H22A H25C 3.4741 no 4_555
H22A H27A 3.5421 no .
H22B H25B 3.4719 no 4_555
H22B H25C 3.4719 no .
H22B H27A 2.1805 no .
H22B H27B 3.4770 no .
H22B H27C 2.5515 no .
H27A H28 3.4443 no .
H27B H28 2.3787 no .
H27C H28 3.0296 no .
S2 H11A 3.4029 no 2_756
O4 H11A 2.9616 no 1_454
O5 H8A 2.7964 no 3_756
O5 H8B 3.4298 no 3_756
O5 H11A 3.1403 no 2_756
O6 H8A 2.9232 no 2_756
O6 H11A 2.6745 no 2_756
O7 H22A 3.5656 no .
O7 H25A 2.5875 no .
O8 H4 3.4204 no 8_454
O8 H5 2.8780 no 8_454
O8 H8B 2.9488 no 2_756
O8 H13C 2.9150 no 2_756
O8 H21 2.9368 no .
O8 H22A 2.6007 no .
O8 H22B 3.3473 no .
O9 H11A 2.7453 no 2_756
O9 H28 2.9436 no 1_554
O10 H7 2.7047 no 3_756
O10 H8A 2.8249 no 3_756
O10 H8B 3.2752 no 3_756
O10 H18 3.2134 no 5_444
O10 H19 3.5167 no 5_444
O11 H7 2.9858 no 4_454
O11 H8A 3.0223 no 4_454
O11 H11A 3.5176 no 1_454
O11 H19 2.9051 no 6_646
O11 H22B 3.5351 no 4_555
O11 H27B 3.2844 no 3_656
N2 H6 3.4727 no 7_757
C2 H6 3.4409 no 7_757
C5 H7 3.5456 no 7_757
C5 H8B 3.0010 no 7_757
C5 H13C 3.4275 no 7_757
C5 H20 3.0550 no 8_556
C5 H21 3.1805 no 8_556
C6 H8B 3.3314 no 7_757
C6 H13A 3.5269 no 7_757
C6 H18 3.4261 no 7_757
C6 H19 3.2702 no 7_757
C6 H20 3.4413 no 8_556
C7 H18 3.4547 no 7_757
C7 H19 3.3613 no 7_757
C8 H5 3.5614 no 7_757
C12 H25A 3.5042 no 2_756
C13 H5 3.3048 no 7_757
C13 H6 3.5817 no 7_757
C13 H13B 3.2350 no 2_756
C14 H14 3.4715 no 2_756
C14 H25A 3.1086 no 2_756
C14 H25B 3.4126 no 2_756
C14 H25B 3.4126 no 3_756
C14 H25C 3.4126 no 2_756
C14 H25C 3.4126 no 3_756
C18 H6 3.0401 no 7_757
C18 H7 3.5056 no 7_757
C19 H6 3.0117 no 7_757
C19 H7 3.5337 no 7_757
C19 H22B 3.5587 no 7_656
C20 H5 3.2685 no 8_454
C20 H21 3.5242 no 7_656
C20 H22B 3.2343 no 7_656
C21 H5 3.0609 no 8_454
C21 H13C 3.2392 no 2_756
C21 H21 3.5144 no 7_656
C25 H14 3.2128 no 2_756
C27 H20 3.4627 no 7_656
C27 H27C 3.2044 no 2_656
H4 O8 3.4204 no 8_556
H4 H21 3.5453 no 8_556
H5 O8 2.8780 no 8_556
H5 C8 3.5614 no 7_757
H5 C13 3.3048 no 7_757
H5 C20 3.2685 no 8_556
H5 C21 3.0609 no 8_556
H5 H8B 2.6108 no 7_757
H5 H13A 3.1498 no 7_757
H5 H13C 2.6045 no 7_757
H5 H20 2.8187 no 8_556
H5 H21 2.4247 no 8_556
H6 N2 3.4727 no 7_757
H6 C2 3.4409 no 7_757
H6 C13 3.5817 no 7_757
H6 C18 3.0401 no 7_757
H6 C19 3.0117 no 7_757
H6 H8B 3.2134 no 7_757
H6 H13A 2.8388 no 7_757
H6 H13C 3.4694 no 7_757
H6 H18 2.7994 no 7_757
H6 H19 2.7096 no 7_757
H6 H20 3.4755 no 8_556
H7 O10 2.7047 no 3_756
H7 O11 2.9858 no 4_656
H7 C5 3.5456 no 7_757
H7 C18 3.5056 no 7_757
H7 C19 3.5337 no 7_757
H7 H18 2.8888 no 7_757
H7 H19 2.9132 no 7_757
H8A O5 2.7964 no 3_756
H8A O6 2.9232 no 2_756
H8A O10 2.8249 no 3_756
H8A O11 3.0223 no 4_656
H8B O5 3.4298 no 3_756
H8B O8 2.9488 no 2_756
H8B O10 3.2752 no 3_756
H8B C5 3.0010 no 7_757
H8B C6 3.3314 no 7_757
H8B H5 2.6108 no 7_757
H8B H6 3.2134 no 7_757
H11A S2 3.4029 no 2_756
H11A O4 2.9616 no 1_656
H11A O5 3.1403 no 2_756
H11A O5 3.1403 no 3_756
H11A O6 2.6745 no 2_756
H11A O6 2.6745 no 3_756
H11A O9 2.7453 no 2_756
H11A O11 3.5176 no 1_656
H11A O11 3.5176 no 4_656
H13A C6 3.5269 no 7_757
H13A H5 3.1498 no 7_757
H13A H6 2.8388 no 7_757
H13A H13B 3.2965 no 2_756
H13B C13 3.2350 no 2_756
H13B H13A 3.2965 no 2_756
H13B H13B 2.4062 no 2_756
H13B H14 3.4328 no 2_756
H13B H25B 3.2907 no 3_756
H13B H25C 3.2907 no 2_756
H13C O8 2.9150 no 2_756
H13C C5 3.4275 no 7_757
H13C C21 3.2392 no 2_756
H13C H5 2.6045 no 7_757
H13C H6 3.4694 no 7_757
H13C H21 2.8675 no 2_756
H13C H22A 3.2298 no 2_756
H13C H25B 3.3555 no 3_756
H13C H25C 3.3555 no 2_756
H14 C14 3.4715 no 2_756
H14 C25 3.2128 no 2_756
H14 H13B 3.4328 no 2_756
H14 H13B 3.4328 no 3_756
H14 H14 2.7074 no 2_756
H14 H25A 3.0832 no 2_756
H14 H25B 3.0053 no 2_756
H14 H25B 3.0053 no 3_756
H14 H25C 3.0053 no 2_756
H14 H25C 3.0053 no 3_756
H18 O10 3.2134 no 5_556
H18 C6 3.4261 no 7_757
H18 C7 3.4547 no 7_757
H18 H6 2.7994 no 7_757
H18 H7 2.8888 no 7_757
H19 O10 3.5167 no 5_556
H19 O11 2.9051 no 6_656
H19 C6 3.2702 no 7_757
H19 C7 3.3613 no 7_757
H19 H6 2.7096 no 7_757
H19 H7 2.9132 no 7_757
H19 H22B 3.3779 no 7_656
H19 H27C 3.3904 no 7_656
H20 C5 3.0550 no 8_454
H20 C6 3.4413 no 8_454
H20 C27 3.4627 no 7_656
H20 H5 2.8187 no 8_454
H20 H6 3.4755 no 8_454
H20 H22B 2.7793 no 7_656
H20 H27A 2.8549 no 7_656
H20 H27C 3.1832 no 7_656
H21 O8 2.9368 no .
H21 C5 3.1805 no 8_454
H21 C20 3.5242 no 7_656
H21 C21 3.5144 no 7_656
H21 H4 3.5453 no 8_454
H21 H5 2.4247 no 8_454
H21 H13C 2.8675 no 2_756
H22A O7 3.5656 no .
H22A O8 2.6007 no .
H22A H13C 3.2298 no 2_756
H22B O8 3.3473 no .
H22B O11 3.5351 no 4_555
H22B C19 3.5587 no 7_656
H22B C20 3.2343 no 7_656
H22B H19 3.3779 no 7_656
H22B H20 2.7793 no 7_656
H25A O7 2.5875 no .
H25A O7 2.5875 no 4_555
H25A C12 3.5042 no 2_756
H25A C12 3.5042 no 3_756
H25A C14 3.1086 no 2_756
H25A H14 3.0832 no 2_756
H25B C14 3.4126 no 2_756
H25B H13B 3.2907 no 3_756
H25B H13C 3.3555 no 3_756
H25B H14 3.0053 no 2_756
H25C C14 3.4126 no 2_756
H25C H13B 3.2907 no 2_756
H25C H13C 3.3555 no 2_756
H25C H14 3.0053 no 2_756
H27A H20 2.8549 no 7_656
H27B O11 3.2844 no 3_656
H27B H27C 3.1435 no 2_656
H27C C27 3.2044 no 2_656
H27C H19 3.3904 no 7_656
H27C H20 3.1832 no 7_656
H27C H27B 3.1435 no 2_656
H27C H27C 2.4538 no 2_656
H28 O9 2.9436 no 1_556
H28 H28 3.5420 no 2_656

loop_
_geom_torsion_atom_site_label_1
_geom_torsion_atom_site_label_2
_geom_torsion_atom_site_label_3
_geom_torsion_atom_site_label_4
_geom_torsion
_geom_torsion_publ_flag
_geom_torsion_site_symmetry_1
_geom_torsion_site_symmetry_3
_geom_torsion_site_symmetry_4
O1 Cu1 N1 C1 29.0(7) no . . .
O1 Cu1 N1 C3 -142.5(7) no . . .
N1 Cu1 O1 S1 159(2) no . . .
N1 Cu1 O1 O1 146(3) no . . 2_757
O1 Cu1 N1 C1 37.4(8) no . 2_757 2_757
O1 Cu1 N1 C3 -134.1(8) no . 2_757 2_757
N1 Cu1 O1 S1 -22(2) no 2_757 . .
N1 Cu1 O1 O1 -35(3) no 2_757 . 2_757
O1 Cu1 N3 C15 49.2(12) no . . .
O1 Cu1 N3 C17 -143.6(12) no . . .
N3 Cu1 O1 S1 -111(2) no . . .
N3 Cu1 O1 O1 -124(3) no . . 2_757
O1 Cu1 N3 C15 36.9(12) no . 2_757 2_757
O1 Cu1 N3 C17 -155.8(12) no . 2_757 2_757
N3 Cu1 O1 S1 70(2) no 2_757 . .
N3 Cu1 O1 O1 57(3) no 2_757 . 2_757
O1 Cu1 N1 C1 37.4(8) no 2_757 . .
O1 Cu1 N1 C3 -134.1(8) no 2_757 . .
N1 Cu1 O1 S1 -22(2) no . 2_757 2_757
N1 Cu1 O1 O1 -35(3) no . 2_757 .
O1 Cu1 N1 C1 29.0(7) no 2_757 2_757 2_757
O1 Cu1 N1 C3 -142.5(7) no 2_757 2_757 2_757
N1 Cu1 O1 S1 159(2) no 2_757 2_757 2_757
N1 Cu1 O1 O1 146(3) no 2_757 2_757 .
O1 Cu1 N3 C15 36.9(12) no 2_757 . .
O1 Cu1 N3 C17 -155.8(12) no 2_757 . .
N3 Cu1 O1 S1 70(2) no . 2_757 2_757
N3 Cu1 O1 O1 57(3) no . 2_757 .
O1 Cu1 N3 C15 49.2(12) no 2_757 2_757 2_757
O1 Cu1 N3 C17 -143.6(12) no 2_757 2_757 2_757
N3 Cu1 O1 S1 -111(2) no 2_757 2_757 2_757
N3 Cu1 O1 O1 -124(3) no 2_757 2_757 .
N1 Cu1 N3 C15 140.9(4) no . . .
N1 Cu1 N3 C17 -51.9(4) no . . .
N3 Cu1 N1 C1 -60.7(3) no . . .
N3 Cu1 N1 C3 127.8(3) no . . .
N1 Cu1 N3 C15 -54.6(4) no . 2_757 2_757
N1 Cu1 N3 C17 112.6(4) no . 2_757 2_757
N3 Cu1 N1 C1 126.7(3) no 2_757 . .
N3 Cu1 N1 C3 -44.8(3) no 2_757 . .
N1 Cu1 N3 C15 -54.6(4) no 2_757 . .
N1 Cu1 N3 C17 112.6(4) no 2_757 . .
N3 Cu1 N1 C1 126.7(3) no . 2_757 2_757
N3 Cu1 N1 C3 -44.8(3) no . 2_757 2_757
N1 Cu1 N3 C15 140.9(4) no 2_757 2_757 2_757
N1 Cu1 N3 C17 -51.9(4) no 2_757 2_757 2_757
N3 Cu1 N1 C1 -60.7(3) no 2_757 2_757 2_757
N3 Cu1 N1 C3 127.8(3) no 2_757 2_757 2_757
O1 S1 O1 S1 -23(4) no . 2_757 2_757
O1 S1 O1 O1 0(3) no . 2_757 .
O1 S1 O1 Cu1 -15(3) no 2_757 . .
O1 S1 O1 S1 153(4) no 2_757 . 2_757
O1 S1 O1 O1 0(3) no 2_757 . 2_757
O1 S1 O1 S1 0.0(18) no . 3_757 2_757
O1 S1 O1 O1 -23(4) no . 3_757 4_555
O1 S1 O1 Cu1 -167.7(18) no 3_757 . .
O1 S1 O1 S1 -0(2) no 3_757 . 2_757
O1 S1 O1 O1 -153(3) no 3_757 . 2_757
O1 S1 O1 Cu1 177.1(18) no . 4_555 3_757
O1 S1 O1 S1 9.3(13) no . 4_555 2_757
O1 S1 O1 O1 162(3) no . 4_555 3_757
O1 S1 O1 Cu1 -177.1(18) no 4_555 . .
O1 S1 O1 S1 -9.3(13) no 4_555 . 2_757
O1 S1 O1 O1 -162(3) no 4_555 . 2_757
O2 S1 O1 Cu1 76(2) no . . .
O2 S1 O1 S1 -116.4(10) no . . 2_757
O2 S1 O1 O1 91(3) no . . 2_757
O3 S1 O1 Cu1 -46(3) no . . .
O3 S1 O1 S1 122.0(11) no . . 2_757
O3 S1 O1 O1 -31(3) no . . 2_757
O1 S1 O1 S1 -22(4) no 2_757 3_757 2_757
O1 S1 O1 O1 -45(5) no 2_757 3_757 4_555
O1 S1 O1 S1 22(4) no 3_757 2_757 2_757
O1 S1 O1 O1 45(5) no 3_757 2_757 .
O1 S1 O1 Cu1 167.7(18) no 2_757 4_555 3_757
O1 S1 O1 S1 0(2) no 2_757 4_555 2_757
O1 S1 O1 O1 153(3) no 2_757 4_555 3_757
O1 S1 O1 S1 -0.0(18) no 4_555 2_757 2_757
O1 S1 O1 O1 23(4) no 4_555 2_757 .
O2 S1 O1 S1 -116.6(10) no . 2_757 2_757
O2 S1 O1 O1 -93(3) no . 2_757 .
O3 S1 O1 S1 128.8(8) no . 2_757 2_757
O3 S1 O1 O1 152(3) no . 2_757 .
O1 S1 O1 Cu1 15(3) no 3_757 4_555 3_757
O1 S1 O1 S1 -153(4) no 3_757 4_555 2_757
O1 S1 O1 O1 -0(3) no 3_757 4_555 3_757
O1 S1 O1 S1 23(4) no 4_555 3_757 2_757
O1 S1 O1 O1 -0(3) no 4_555 3_757 4_555
O2 S1 O1 S1 116.6(10) no . 3_757 2_757
O2 S1 O1 O1 93(3) no . 3_757 4_555
O3 S1 O1 S1 -128.8(8) no . 3_757 2_757
O3 S1 O1 O1 -152(3) no . 3_757 4_555
O2 S1 O1 Cu1 -76(2) no . 4_555 3_757
O2 S1 O1 S1 116.4(10) no . 4_555 2_757
O2 S1 O1 O1 -91(3) no . 4_555 3_757
O3 S1 O1 Cu1 46(3) no . 4_555 3_757
O3 S1 O1 S1 -122.0(11) no . 4_555 2_757
O3 S1 O1 O1 31(3) no . 4_555 3_757
S2 S2 O4 S2 0.0 no 2_655 . 2_655
S2 S2 O4 O5 63.6(11) no 2_655 . 2_655
S2 S2 O4 O5 -63.6(11) no 2_655 . 3_655
S2 S2 O4 O6 -93.7(19) no 2_655 . 2_655
S2 S2 O4 O6 93.7(19) no 2_655 . 3_655
O4 S2 S2 O4 180.0 no . 2_655 2_655
O4 S2 S2 O4 0.0 no . 2_655 .
O4 S2 S2 O5 -69.2(8) no . 2_655 2_655
O4 S2 S2 O5 69.2(8) no . 2_655 3_655
O4 S2 S2 O6 39.7(5) no . 2_655 2_655
O4 S2 S2 O6 140.3(5) no . 2_655 .
O4 S2 S2 O6 -140.3(5) no . 2_655 4_555
O4 S2 S2 O6 -39.7(5) no . 2_655 3_655
O4 S2 S2 O7 152.7(10) no . 2_655 2_655
O4 S2 S2 O7 -152.7(10) no . 2_655 3_655
S2 S2 O4 S2 0.0 no 2_655 2_655 2_655
S2 S2 O4 O5 -109.6(6) no 2_655 2_655 .
S2 S2 O4 O5 109.6(6) no 2_655 2_655 4_555
S2 S2 O4 O6 116.1(13) no 2_655 2_655 .
S2 S2 O4 O6 -116.1(13) no 2_655 2_655 4_555
O4 S2 S2 O4 0.00(4) no 2_655 2_655 2_655
O4 S2 S2 O4 180.0 no 2_655 2_655 .
O4 S2 S2 O5 110.8(8) no 2_655 2_655 2_655
O4 S2 S2 O5 -110.8(8) no 2_655 2_655 3_655
O4 S2 S2 O6 -140.3(5) no 2_655 2_655 2_655
O4 S2 S2 O6 -39.7(5) no 2_655 2_655 .
O4 S2 S2 O6 39.7(5) no 2_655 2_655 4_555
O4 S2 S2 O6 140.3(5) no 2_655 2_655 3_655
O4 S2 S2 O7 -27.3(10) no 2_655 2_655 2_655
O4 S2 S2 O7 27.3(10) no 2_655 2_655 3_655
S2 S2 O5 O4 54.1(9) no 2_655 . 2_655
S2 S2 O5 O6 62(2) no 2_655 . 4_555
O5 S2 S2 O4 -69.2(17) no . 2_655 2_655
O5 S2 S2 O4 110.8(17) no . 2_655 .
O5 S2 S2 O5 42(2) no . 2_655 2_655
O5 S2 S2 O5 180(707626) no . 2_655 3_655
O5 S2 S2 O6 150.5(18) no . 2_655 2_655
O5 S2 S2 O6 -109(2) no . 2_655 .
O5 S2 S2 O6 -29.5(16) no . 2_655 4_555
O5 S2 S2 O6 71.1(18) no . 2_655 3_655
O5 S2 S2 O7 -96.5(18) no . 2_655 2_655
O5 S2 S2 O7 -42(2) no . 2_655 3_655
S2 S2 O5 O4 -54.1(9) no 2_655 4_555 2_655
S2 S2 O5 O6 -62(2) no 2_655 4_555 .
O5 S2 S2 O4 69.2(17) no 4_555 2_655 2_655
O5 S2 S2 O4 -110.8(17) no 4_555 2_655 .
O5 S2 S2 O5 180(1108331) no 4_555 2_655 2_655
O5 S2 S2 O5 -42(2) no 4_555 2_655 3_655
O5 S2 S2 O6 -71.1(18) no 4_555 2_655 2_655
O5 S2 S2 O6 29.5(16) no 4_555 2_655 .
O5 S2 S2 O6 109(2) no 4_555 2_655 4_555
O5 S2 S2 O6 -150.5(18) no 4_555 2_655 3_655
O5 S2 S2 O7 42(2) no 4_555 2_655 2_655
O5 S2 S2 O7 96.5(18) no 4_555 2_655 3_655
S2 S2 O6 S2 0.0(4) no 2_655 . 2_655
S2 S2 O6 O4 -50.0(12) no 2_655 . 2_655
S2 S2 O6 O5 118.4(19) no 2_655 . 4_555
O6 S2 S2 O4 39.7(11) no . 2_655 2_655
O6 S2 S2 O4 -140.3(11) no . 2_655 .
O6 S2 S2 O5 150.5(14) no . 2_655 2_655
O6 S2 S2 O5 -71.1(14) no . 2_655 3_655
O6 S2 S2 O6 -100.6(12) no . 2_655 2_655
O6 S2 S2 O6 -0.0(11) no . 2_655 .
O6 S2 S2 O6 79.4(14) no . 2_655 4_555
O6 S2 S2 O6 180(974436) no . 2_655 3_655
O6 S2 S2 O7 12.4(16) no . 2_655 2_655
O6 S2 S2 O7 67.0(14) no . 2_655 3_655
S2 S2 O6 S2 -0.0(6) no 2_655 2_655 2_655
S2 S2 O6 O4 54.6(12) no 2_655 2_655 .
S2 S2 O6 O5 -59.2(14) no 2_655 2_655 3_655
O6 S2 S2 O4 140.3(11) no 2_655 2_655 2_655
O6 S2 S2 O4 -39.7(11) no 2_655 2_655 .
O6 S2 S2 O5 -108.9(16) no 2_655 2_655 2_655
O6 S2 S2 O5 29.5(11) no 2_655 2_655 3_655
O6 S2 S2 O6 -0.0(11) no 2_655 2_655 2_655
O6 S2 S2 O6 100.6(12) no 2_655 2_655 .
O6 S2 S2 O6 180(723591) no 2_655 2_655 4_555
O6 S2 S2 O6 -79.4(14) no 2_655 2_655 3_655
O6 S2 S2 O7 113.0(12) no 2_655 2_655 2_655
O6 S2 S2 O7 167.6(17) no 2_655 2_655 3_655
S2 S2 O6 S2 0.0(6) no 2_655 3_655 2_655
S2 S2 O6 O4 -54.6(12) no 2_655 3_655 .
S2 S2 O6 O5 59.2(14) no 2_655 3_655 2_655
O6 S2 S2 O4 -140.3(11) no 3_655 2_655 2_655
O6 S2 S2 O4 39.7(11) no 3_655 2_655 .
O6 S2 S2 O5 -29.5(11) no 3_655 2_655 2_655
O6 S2 S2 O5 108.9(16) no 3_655 2_655 3_655
O6 S2 S2 O6 79.4(14) no 3_655 2_655 2_655
O6 S2 S2 O6 180(974436) no 3_655 2_655 .
O6 S2 S2 O6 -100.6(12) no 3_655 2_655 4_555
O6 S2 S2 O6 0.0(11) no 3_655 2_655 3_655
O6 S2 S2 O7 -167.6(17) no 3_655 2_655 2_655
O6 S2 S2 O7 -113.0(12) no 3_655 2_655 3_655
S2 S2 O6 S2 -0.0(4) no 2_655 4_555 2_655
S2 S2 O6 O4 50.0(12) no 2_655 4_555 2_655
S2 S2 O6 O5 -118.4(19) no 2_655 4_555 .
O6 S2 S2 O4 -39.7(11) no 4_555 2_655 2_655
O6 S2 S2 O4 140.3(11) no 4_555 2_655 .
O6 S2 S2 O5 71.1(14) no 4_555 2_655 2_655
O6 S2 S2 O5 -150.5(14) no 4_555 2_655 3_655
O6 S2 S2 O6 180(723591) no 4_555 2_655 2_655
O6 S2 S2 O6 -79.4(14) no 4_555 2_655 .
O6 S2 S2 O6 0.0(11) no 4_555 2_655 4_555
O6 S2 S2 O6 100.6(12) no 4_555 2_655 3_655
O6 S2 S2 O7 -67.0(14) no 4_555 2_655 2_655
O6 S2 S2 O7 -12.4(16) no 4_555 2_655 3_655
S2 S2 O7 O7 112(2) no 2_655 . 4_555
O7 S2 S2 O4 152.7(19) no . 2_655 2_655
O7 S2 S2 O4 -27.3(19) no . 2_655 .
O7 S2 S2 O5 -96.5(18) no . 2_655 2_655
O7 S2 S2 O5 42(3) no . 2_655 3_655
O7 S2 S2 O6 12(2) no . 2_655 2_655
O7 S2 S2 O6 113.0(17) no . 2_655 .
O7 S2 S2 O6 -168(2) no . 2_655 4_555
O7 S2 S2 O6 -67.0(18) no . 2_655 3_655
O7 S2 S2 O7 125(3) no . 2_655 2_655
O7 S2 S2 O7 180(751710) no . 2_655 3_655
S2 S2 O7 O7 -112(2) no 2_655 4_555 .
O7 S2 S2 O4 -152.7(19) no 4_555 2_655 2_655
O7 S2 S2 O4 27.3(19) no 4_555 2_655 .
O7 S2 S2 O5 -42(3) no 4_555 2_655 2_655
O7 S2 S2 O5 96.5(18) no 4_555 2_655 3_655
O7 S2 S2 O6 67.0(18) no 4_555 2_655 2_655
O7 S2 S2 O6 168(2) no 4_555 2_655 .
O7 S2 S2 O6 -113.0(17) no 4_555 2_655 4_555
O7 S2 S2 O6 -12(2) no 4_555 2_655 3_655
O7 S2 S2 O7 180(772533) no 4_555 2_655 2_655
O7 S2 S2 O7 -125(3) no 4_555 2_655 3_655
O4 S2 O4 S2 0.0 no . 2_655 2_655
O4 S2 O4 O5 -109.6(6) no . 2_655 .
O4 S2 O4 O5 109.6(6) no . 2_655 4_555
O4 S2 O4 O6 116.1(13) no . 2_655 .
O4 S2 O4 O6 -116.1(13) no . 2_655 4_555
O4 S2 O4 S2 0.0 no 2_655 . 2_655
O4 S2 O4 O5 63.6(11) no 2_655 . 2_655
O4 S2 O4 O5 -63.6(11) no 2_655 . 3_655
O4 S2 O4 O6 -93.7(19) no 2_655 . 2_655
O4 S2 O4 O6 93.7(19) no 2_655 . 3_655
O4 S2 O5 O4 87.6(14) no . . 2_655
O4 S2 O5 O6 96(3) no . . 4_555
O5 S2 O4 S2 -77.8(15) no . . 2_655
O5 S2 O4 O5 -14(2) no . . 2_655
O5 S2 O4 O5 -141.4(16) no . . 3_655
O5 S2 O4 O6 -172(2) no . . 2_655
O5 S2 O4 O6 16(3) no . . 3_655
O4 S2 O5 O4 -87.6(14) no . 4_555 2_655
O4 S2 O5 O6 -96(3) no . 4_555 .
O5 S2 O4 S2 77.8(15) no 4_555 . 2_655
O5 S2 O4 O5 141.4(16) no 4_555 . 2_655
O5 S2 O4 O5 14(2) no 4_555 . 3_655
O5 S2 O4 O6 -16(3) no 4_555 . 2_655
O5 S2 O4 O6 172(2) no 4_555 . 3_655
O4 S2 O6 S2 -22.1(8) no . . 2_655
O4 S2 O6 O4 -72.1(16) no . . 2_655
O4 S2 O6 O5 96.2(18) no . . 4_555
O6 S2 O4 S2 42.3(11) no . . 2_655
O6 S2 O4 O5 105.8(13) no . . 2_655
O6 S2 O4 O5 -21.3(17) no . . 3_655
O6 S2 O4 O6 -51(3) no . . 2_655
O6 S2 O4 O6 136.0(19) no . . 3_655
O4 S2 O6 S2 -55(3) no . 2_655 2_655
O4 S2 O6 O4 0(2) no . 2_655 .
O4 S2 O6 O5 -114(3) no . 2_655 3_655
O6 S2 O4 S2 94(3) no 2_655 . 2_655
O6 S2 O4 O5 157(4) no 2_655 . 2_655
O6 S2 O4 O5 30.2(18) no 2_655 . 3_655
O6 S2 O4 O6 0.0(16) no 2_655 . 2_655
O6 S2 O4 O6 -173(4) no 2_655 . 3_655
O4 S2 O6 S2 55(3) no . 3_655 2_655
O4 S2 O6 O4 -0(2) no . 3_655 .
O4 S2 O6 O5 114(3) no . 3_655 2_655
O6 S2 O4 S2 -94(3) no 3_655 . 2_655
O6 S2 O4 O5 -30.2(18) no 3_655 . 2_655
O6 S2 O4 O5 -157(4) no 3_655 . 3_655
O6 S2 O4 O6 173(4) no 3_655 . 2_655
O6 S2 O4 O6 0.0(16) no 3_655 . 3_655
O4 S2 O6 S2 22.1(8) no . 4_555 2_655
O4 S2 O6 O4 72.1(16) no . 4_555 2_655
O4 S2 O6 O5 -96.2(18) no . 4_555 .
O6 S2 O4 S2 -42.3(11) no 4_555 . 2_655
O6 S2 O4 O5 21.3(17) no 4_555 . 2_655
O6 S2 O4 O5 -105.8(13) no 4_555 . 3_655
O6 S2 O4 O6 -136.0(19) no 4_555 . 2_655
O6 S2 O4 O6 51(3) no 4_555 . 3_655
O4 S2 O7 O7 96.1(17) no . . 4_555
O7 S2 O4 S2 162.1(11) no . . 2_655
O7 S2 O4 O5 -134.3(14) no . . 2_655
O7 S2 O4 O5 98.5(16) no . . 3_655
O7 S2 O4 O6 68(3) no . . 2_655
O7 S2 O4 O6 -104(2) no . . 3_655
O4 S2 O7 O7 -96.1(17) no . 4_555 .
O7 S2 O4 S2 -162.1(11) no 4_555 . 2_655
O7 S2 O4 O5 -98.5(16) no 4_555 . 2_655
O7 S2 O4 O5 134.3(14) no 4_555 . 3_655
O7 S2 O4 O6 104(2) no 4_555 . 2_655
O7 S2 O4 O6 -68(3) no 4_555 . 3_655
O4 S2 O5 O4 0.0(14) no 2_655 . 2_655
O4 S2 O5 O6 8(2) no 2_655 . 4_555
O5 S2 O4 S2 109.6(13) no . 2_655 2_655
O5 S2 O4 O5 -0.0(12) no . 2_655 .
O5 S2 O4 O5 -140.9(16) no . 2_655 4_555
O5 S2 O4 O6 -134(2) no . 2_655 .
O5 S2 O4 O6 -6.5(16) no . 2_655 4_555
O4 S2 O5 O4 -0.0(14) no 2_655 4_555 2_655
O4 S2 O5 O6 -8(2) no 2_655 4_555 .
O5 S2 O4 S2 -109.6(13) no 4_555 2_655 2_655
O5 S2 O4 O5 140.9(16) no 4_555 2_655 .
O5 S2 O4 O5 0.0(12) no 4_555 2_655 4_555
O5 S2 O4 O6 6.5(16) no 4_555 2_655 .
O5 S2 O4 O6 134(2) no 4_555 2_655 4_555
O4 S2 O6 S2 50(2) no 2_655 . 2_655
O4 S2 O6 O4 0.0(18) no 2_655 . 2_655
O4 S2 O6 O5 168(4) no 2_655 . 4_555
O6 S2 O4 S2 -116(2) no . 2_655 2_655
O6 S2 O4 O5 134(3) no . 2_655 .
O6 S2 O4 O5 -7(2) no . 2_655 4_555
O6 S2 O4 O6 0.0(16) no . 2_655 .
O6 S2 O4 O6 128(3) no . 2_655 4_555
O4 S2 O6 S2 32.8(11) no 2_655 2_655 2_655
O4 S2 O6 O4 87.4(16) no 2_655 2_655 .
O4 S2 O6 O5 -26.4(17) no 2_655 2_655 3_655
O6 S2 O4 S2 -25.8(7) no 2_655 2_655 2_655
O6 S2 O4 O5 -135.4(10) no 2_655 2_655 .
O6 S2 O4 O5 83.7(7) no 2_655 2_655 4_555
O6 S2 O4 O6 90.3(15) no 2_655 2_655 .
O6 S2 O4 O6 -141.9(14) no 2_655 2_655 4_555
O4 S2 O6 S2 -32.8(11) no 2_655 3_655 2_655
O4 S2 O6 O4 -87.4(16) no 2_655 3_655 .
O4 S2 O6 O5 26.4(17) no 2_655 3_655 2_655
O6 S2 O4 S2 25.8(7) no 3_655 2_655 2_655
O6 S2 O4 O5 -83.7(7) no 3_655 2_655 .
O6 S2 O4 O5 135.4(10) no 3_655 2_655 4_555
O6 S2 O4 O6 141.9(14) no 3_655 2_655 .
O6 S2 O4 O6 -90.3(15) no 3_655 2_655 4_555
O4 S2 O6 S2 -50(2) no 2_655 4_555 2_655
O4 S2 O6 O4 0.0(18) no 2_655 4_555 2_655
O4 S2 O6 O5 -168(4) no 2_655 4_555 .
O6 S2 O4 S2 116(2) no 4_555 2_655 2_655
O6 S2 O4 O5 7(2) no 4_555 2_655 .
O6 S2 O4 O5 -134(3) no 4_555 2_655 4_555
O6 S2 O4 O6 -128(3) no 4_555 2_655 .
O6 S2 O4 O6 0.0(16) no 4_555 2_655 4_555
O4 S2 O7 O7 -126(4) no 2_655 . 4_555
O7 S2 O4 S2 -141(4) no . 2_655 2_655
O7 S2 O4 O5 110(4) no . 2_655 .
O7 S2 O4 O5 -31(4) no . 2_655 4_555
O7 S2 O4 O6 -25(5) no . 2_655 .
O7 S2 O4 O6 103(3) no . 2_655 4_555
O4 S2 O7 O7 126(4) no 2_655 4_555 .
O7 S2 O4 S2 141(4) no 4_555 2_655 2_655
O7 S2 O4 O5 31(4) no 4_555 2_655 .
O7 S2 O4 O5 -110(4) no 4_555 2_655 4_555
O7 S2 O4 O6 -103(3) no 4_555 2_655 .
O7 S2 O4 O6 25(5) no 4_555 2_655 4_555
O5 S2 O5 O4 59.6(18) no . 4_555 2_655
O5 S2 O5 O6 51(3) no . 4_555 .
O5 S2 O5 O4 -59.6(18) no 4_555 . 2_655
O5 S2 O5 O6 -51(3) no 4_555 . 4_555
O5 S2 O6 S2 97.9(11) no . . 2_655
O5 S2 O6 O4 47.9(17) no . . 2_655
O5 S2 O6 O5 -143.7(18) no . . 4_555
O6 S2 O5 O4 -32.4(11) no . . 2_655
O6 S2 O5 O6 -24(2) no . . 4_555
O5 S2 O6 S2 -43(3) no . 2_655 2_655
O5 S2 O6 O4 11(3) no . 2_655 .
O5 S2 O6 O5 -103(3) no . 2_655 3_655
O6 S2 O5 O4 82(2) no 2_655 . 2_655
O6 S2 O5 O6 91(3) no 2_655 . 4_555
O5 S2 O6 S2 -110.4(16) no . 3_655 2_655
O5 S2 O6 O4 -165(2) no . 3_655 .
O5 S2 O6 O5 -51.2(19) no . 3_655 2_655
O6 S2 O5 O4 94.5(10) no 3_655 . 2_655
O6 S2 O5 O6 102.8(17) no 3_655 . 4_555
O5 S2 O6 S2 118(3) no . 4_555 2_655
O5 S2 O6 O4 168(4) no . 4_555 2_655
O5 S2 O6 O5 0.0(19) no . 4_555 .
O6 S2 O5 O4 -8(3) no 4_555 . 2_655
O6 S2 O5 O6 -0(2) no 4_555 . 4_555
O5 S2 O7 O7 -24(3) no . . 4_555
O7 S2 O5 O4 -153(3) no . . 2_655
O7 S2 O5 O6 -144(2) no . . 4_555
O5 S2 O7 O7 157(3) no . 4_555 .
O7 S2 O5 O4 -165.8(19) no 4_555 . 2_655
O7 S2 O5 O6 -157(3) no 4_555 . 4_555
O5 S2 O6 S2 -118(3) no 4_555 . 2_655
O5 S2 O6 O4 -168(4) no 4_555 . 2_655
O5 S2 O6 O5 -0.0(19) no 4_555 . 4_555
O6 S2 O5 O4 8(3) no . 4_555 2_655
O6 S2 O5 O6 0(2) no . 4_555 .
O5 S2 O6 S2 110.4(16) no 4_555 2_655 2_655
O5 S2 O6 O4 165(2) no 4_555 2_655 .
O5 S2 O6 O5 51.2(19) no 4_555 2_655 3_655
O6 S2 O5 O4 -94.5(10) no 2_655 4_555 2_655
O6 S2 O5 O6 -102.8(17) no 2_655 4_555 .
O5 S2 O6 S2 43(3) no 4_555 3_655 2_655
O5 S2 O6 O4 -11(3) no 4_555 3_655 .
O5 S2 O6 O5 103(3) no 4_555 3_655 2_655
O6 S2 O5 O4 -82(2) no 3_655 4_555 2_655
O6 S2 O5 O6 -91(3) no 3_655 4_555 .
O5 S2 O6 S2 -97.9(11) no 4_555 4_555 2_655
O5 S2 O6 O4 -47.9(17) no 4_555 4_555 2_655
O5 S2 O6 O5 143.7(18) no 4_555 4_555 .
O6 S2 O5 O4 32.4(11) no 4_555 4_555 2_655
O6 S2 O5 O6 24(2) no 4_555 4_555 .
O5 S2 O7 O7 -157(3) no 4_555 . 4_555
O7 S2 O5 O4 165.8(19) no . 4_555 2_655
O7 S2 O5 O6 157(3) no . 4_555 .
O5 S2 O7 O7 24(3) no 4_555 4_555 .
O7 S2 O5 O4 153(3) no 4_555 4_555 2_655
O7 S2 O5 O6 144(2) no 4_555 4_555 .
O6 S2 O6 S2 77.8(12) no . 2_655 2_655
O6 S2 O6 O4 132.4(18) no . 2_655 .
O6 S2 O6 O5 18.7(17) no . 2_655 3_655
O6 S2 O6 S2 -42.1(6) no 2_655 . 2_655
O6 S2 O6 O4 -92.1(15) no 2_655 . 2_655
O6 S2 O6 O5 76.3(18) no 2_655 . 4_555
O6 S2 O6 S2 0.0(19) no . 3_655 2_655
O6 S2 O6 O4 -55(3) no . 3_655 .
O6 S2 O6 O5 59(3) no . 3_655 2_655
O6 S2 O6 S2 0.0(13) no 3_655 . 2_655
O6 S2 O6 O4 -50(2) no 3_655 . 2_655
O6 S2 O6 O5 118.4(17) no 3_655 . 4_555
O6 S2 O6 S2 -84.7(11) no . 4_555 2_655
O6 S2 O6 O4 -34.7(14) no . 4_555 2_655
O6 S2 O6 O5 157(2) no . 4_555 .
O6 S2 O6 S2 84.7(11) no 4_555 . 2_655
O6 S2 O6 O4 34.7(14) no 4_555 . 2_655
O6 S2 O6 O5 -157(2) no 4_555 . 4_555
O6 S2 O7 O7 -144(2) no . . 4_555
O7 S2 O6 S2 -141.8(17) no . . 2_655
O7 S2 O6 O4 168(2) no . . 2_655
O7 S2 O6 O5 -23(3) no . . 4_555
O6 S2 O7 O7 51(3) no . 4_555 .
O7 S2 O6 S2 -169(3) no 4_555 . 2_655
O7 S2 O6 O4 141(3) no 4_555 . 2_655
O7 S2 O6 O5 -51(4) no 4_555 . 4_555
O6 S2 O6 S2 58.7(10) no 2_655 3_655 2_655
O6 S2 O6 O4 4.2(13) no 2_655 3_655 .
O6 S2 O6 O5 117.9(19) no 2_655 3_655 2_655
O6 S2 O6 S2 -58.7(10) no 3_655 2_655 2_655
O6 S2 O6 O4 -4.2(13) no 3_655 2_655 .
O6 S2 O6 O5 -117.9(19) no 3_655 2_655 3_655
O6 S2 O6 S2 0.0(13) no 2_655 4_555 2_655
O6 S2 O6 O4 50(2) no 2_655 4_555 2_655
O6 S2 O6 O5 -118.4(17) no 2_655 4_555 .
O6 S2 O6 S2 0.0(19) no 4_555 2_655 2_655
O6 S2 O6 O4 55(3) no 4_555 2_655 .
O6 S2 O6 O5 -59(3) no 4_555 2_655 3_655
O6 S2 O7 O7 120.3(18) no 2_655 . 4_555
O7 S2 O6 S2 -172.1(14) no . 2_655 2_655
O7 S2 O6 O4 -117.5(19) no . 2_655 .
O7 S2 O6 O5 128.7(18) no . 2_655 3_655
O6 S2 O7 O7 -69(2) no 2_655 4_555 .
O7 S2 O6 S2 -140.6(14) no 4_555 2_655 2_655
O7 S2 O6 O4 -86.0(19) no 4_555 2_655 .
O7 S2 O6 O5 160.2(17) no 4_555 2_655 3_655
O6 S2 O6 S2 42.1(6) no 3_655 4_555 2_655
O6 S2 O6 O4 92.1(15) no 3_655 4_555 2_655
O6 S2 O6 O5 -76.3(18) no 3_655 4_555 .
O6 S2 O6 S2 -77.8(12) no 4_555 3_655 2_655
O6 S2 O6 O4 -132.4(18) no 4_555 3_655 .
O6 S2 O6 O5 -18.7(17) no 4_555 3_655 2_655
O6 S2 O7 O7 69(2) no 3_655 . 4_555
O7 S2 O6 S2 140.6(14) no . 3_655 2_655
O7 S2 O6 O4 86.0(19) no . 3_655 .
O7 S2 O6 O5 -160.2(17) no . 3_655 2_655
O6 S2 O7 O7 -120.3(18) no 3_655 4_555 .
O7 S2 O6 S2 172.1(14) no 4_555 3_655 2_655
O7 S2 O6 O4 117.5(19) no 4_555 3_655 .
O7 S2 O6 O5 -128.7(18) no 4_555 3_655 2_655
O6 S2 O7 O7 -51(3) no 4_555 . 4_555
O7 S2 O6 S2 169(3) no . 4_555 2_655
O7 S2 O6 O4 -141(3) no . 4_555 2_655
O7 S2 O6 O5 51(4) no . 4_555 .
O6 S2 O7 O7 144(2) no 4_555 4_555 .
O7 S2 O6 S2 141.8(17) no 4_555 4_555 2_655
O7 S2 O6 O4 -168(2) no 4_555 4_555 2_655
O7 S2 O6 O5 23(3) no 4_555 4_555 .
O7 S2 O7 O7 0(2) no . 4_555 .
O7 S2 O7 O7 0(2) no 4_555 . 4_555
Cu1 O1 O1 Cu1 0.0 no . 2_757 .
Cu1 O1 O1 S1 -170.1(18) no . 2_757 2_757
Cu1 O1 O1 S1 170.1(18) no . 2_757 .
S1 O1 O1 Cu1 -170.1(19) no . 2_757 .
S1 O1 O1 S1 20(3) no . 2_757 2_757
S1 O1 O1 S1 0.0(3) no . 2_757 .
S1 O1 O1 Cu1 170.1(19) no 2_757 2_757 .
S1 O1 O1 S1 0.0(3) no 2_757 2_757 2_757
S1 O1 O1 S1 -20(3) no 2_757 2_757 .
S2 O4 O5 S2 -80(2) no . 2_655 2_655
S2 O4 O5 O6 113(2) no . 2_655 3_655
S2 O4 O5 S2 80(2) no . 3_655 2_655
S2 O4 O5 O6 -113(2) no . 3_655 2_655
S2 O4 O6 S2 90(3) no . 2_655 2_655
S2 O4 O6 S2 0.0(6) no . 2_655 .
S2 O4 O6 O5 78(3) no . 2_655 3_655
S2 O4 O6 S2 -90(3) no . 3_655 2_655
S2 O4 O6 S2 -0.0(6) no . 3_655 .
S2 O4 O6 O5 -78(3) no . 3_655 2_655
S2 O4 O5 S2 -0.0(11) no 2_655 2_655 2_655
S2 O4 O5 O6 -167(3) no 2_655 2_655 3_655
S2 O4 O5 S2 0.0(11) no 2_655 3_655 2_655
S2 O4 O5 O6 167(3) no 2_655 3_655 2_655
S2 O4 O6 S2 0.0(10) no 2_655 2_655 2_655
S2 O4 O6 S2 -90(3) no 2_655 2_655 .
S2 O4 O6 O5 -12(4) no 2_655 2_655 3_655
S2 O4 O6 S2 0.0(10) no 2_655 3_655 2_655
S2 O4 O6 S2 90(3) no 2_655 3_655 .
S2 O4 O6 O5 12(4) no 2_655 3_655 2_655
O5 O4 O5 S2 -40(3) no 2_655 3_655 2_655
O5 O4 O5 O6 126(4) no 2_655 3_655 2_655
O5 O4 O5 S2 40(3) no 3_655 2_655 2_655
O5 O4 O5 O6 -126(4) no 3_655 2_655 3_655
O5 O4 O6 S2 -60(3) no 2_655 2_655 2_655
O5 O4 O6 S2 -150(6) no 2_655 2_655 .
O5 O4 O6 O5 -72(6) no 2_655 2_655 3_655
O6 O4 O5 S2 72(4) no 2_655 2_655 2_655
O6 O4 O5 O6 -94(5) no 2_655 2_655 3_655
O5 O4 O6 S2 -12(4) no 2_655 3_655 2_655
O5 O4 O6 S2 78(4) no 2_655 3_655 .
O5 O4 O6 O5 0.0(18) no 2_655 3_655 2_655
O6 O4 O5 S2 167(4) no 3_655 2_655 2_655
O6 O4 O5 O6 -0(3) no 3_655 2_655 3_655
O5 O4 O6 S2 12(4) no 3_655 2_655 2_655
O5 O4 O6 S2 -78(4) no 3_655 2_655 .
O5 O4 O6 O5 -0.0(18) no 3_655 2_655 3_655
O6 O4 O5 S2 -167(4) no 2_655 3_655 2_655
O6 O4 O5 O6 0(3) no 2_655 3_655 2_655
O5 O4 O6 S2 60(3) no 3_655 3_655 2_655
O5 O4 O6 S2 150(6) no 3_655 3_655 .
O5 O4 O6 O5 72(6) no 3_655 3_655 2_655
O6 O4 O5 S2 -72(4) no 3_655 3_655 2_655
O6 O4 O5 O6 94(5) no 3_655 3_655 2_655
O6 O4 O6 S2 98(3) no 2_655 3_655 2_655
O6 O4 O6 S2 -172(5) no 2_655 3_655 .
O6 O4 O6 O5 111(4) no 2_655 3_655 2_655
O6 O4 O6 S2 -98(3) no 3_655 2_655 2_655
O6 O4 O6 S2 172(5) no 3_655 2_655 .
O6 O4 O6 O5 -111(4) no 3_655 2_655 3_655
S2 O5 O6 S2 0.0(7) no . 4_555 .
S2 O5 O6 S2 -46.1(11) no . 4_555 2_655
S2 O5 O6 O4 -8(3) no . 4_555 2_655
O4 O5 O6 S2 8(3) no 2_655 4_555 .
O4 O5 O6 S2 -38(3) no 2_655 4_555 2_655
O4 O5 O6 O4 0.0(11) no 2_655 4_555 2_655
S2 O7 O7 S2 0.0(8) no . 4_555 .
Cu1 N1 C1 N2 -173.1(3) no . . .
Cu1 N1 C3 C2 172.0(3) no . . .
Cu1 N1 C3 C4 -8.9(7) no . . .
C1 N1 C3 C2 -0.7(5) no . . .
C1 N1 C3 C4 178.3(5) no . . .
C3 N1 C1 N2 0.2(5) no . . .
C1 N2 C2 C3 -0.9(5) no . . .
C1 N2 C2 C7 178.4(5) no . . .
C2 N2 C1 N1 0.5(6) no . . .
C1 N2 C8 C9 -11.4(7) no . . .
C8 N2 C1 N1 -176.3(4) no . . .
C2 N2 C8 C9 172.3(4) no . . .
C8 N2 C2 C3 176.1(4) no . . .
C8 N2 C2 C7 -4.6(8) no . . .
Cu1 N3 C15 N4 170.5(3) no . . .
Cu1 N3 C17 C16 -169.0(4) no . . .
Cu1 N3 C17 C18 7.8(10) no . . .
C15 N3 C17 C16 -0.1(6) no . . .
C15 N3 C17 C18 176.6(6) no . . .
C17 N3 C15 N4 0.3(7) no . . .
C15 N4 C16 C17 0.3(7) no . . .
C15 N4 C16 C21 -178.9(6) no . . .
C16 N4 C15 N3 -0.4(7) no . . .
C15 N4 C22 C23 -12.3(9) no . . .
C22 N4 C15 N3 -175.3(6) no . . .
C16 N4 C22 C23 173.6(6) no . . .
C22 N4 C16 C17 175.4(6) no . . .
C22 N4 C16 C21 -3.8(11) no . . .
N2 C2 C3 N1 1.0(5) no . . .
N2 C2 C3 C4 -178.2(4) no . . .
N2 C2 C7 C6 178.7(5) no . . .
C3 C2 C7 C6 -2.0(7) no . . .
C7 C2 C3 N1 -178.4(4) no . . .
C7 C2 C3 C4 2.4(7) no . . .
N1 C3 C4 C5 179.7(4) no . . .
C2 C3 C4 C5 -1.3(7) no . . .
C3 C4 C5 C6 -0.1(8) no . . .
C4 C5 C6 C7 0.4(9) no . . .
C5 C6 C7 C2 0.6(8) no . . .
N2 C8 C9 C10 -89.3(6) no . . .
N2 C8 C9 C12 95.6(8) no . . .
C8 C9 C10 C9 -170.5(7) no . . 4_555
C8 C9 C10 C11 9.2(12) no . . .
C8 C9 C12 C13 -5.4(11) no . . .
C8 C9 C12 C14 173.3(7) no . . .
C10 C9 C12 C13 179.7(7) no . . .
C10 C9 C12 C14 -1.6(11) no . . .
C12 C9 C10 C9 4.5(12) no . . 4_555
C12 C9 C10 C11 -175.8(7) no . . .
C9 C12 C14 C12 -1.4(15) no . . 4_555
C13 C12 C14 C12 177.3(9) no . . 4_555
N4 C16 C17 N3 -0.1(7) no . . .
N4 C16 C17 C18 -177.2(5) no . . .
N4 C16 C21 C20 177.9(6) no . . .
C17 C16 C21 C20 -1.2(10) no . . .
C21 C16 C17 N3 179.2(6) no . . .
C21 C16 C17 C18 2.0(10) no . . .
N3 C17 C18 C19 -178.5(6) no . . .
C16 C17 C18 C19 -2.1(10) no . . .
C17 C18 C19 C20 1.4(12) no . . .
C18 C19 C20 C21 -0.6(13) no . . .
C19 C20 C21 C16 0.5(12) no . . .
N4 C22 C23 C24 -88.3(6) no . . .
N4 C22 C23 C26 94.4(6) no . . .
C22 C23 C24 C23 -174.8(4) no . . 4_555
C22 C23 C24 C25 3.2(7) no . . .
C22 C23 C26 C27 -3.1(6) no . . .
C22 C23 C26 C28 176.4(4) no . . .
C24 C23 C26 C27 179.6(4) no . . .
C24 C23 C26 C28 -0.8(6) no . . .
C26 C23 C24 C23 2.5(7) no . . 4_555
C26 C23 C24 C25 -179.5(4) no . . .
C23 C26 C28 C26 -0.9(8) no . . 4_555
C27 C26 C28 C26 178.6(5) no . . 4_555
